data_7251892
loop_
_publ_author_name
'Liu, Yang-Hong'
'Li, Hao'
'Lou, Hui-Ru'
'Chen, Er-Xia'
'Yang, Jin-Xia'
'Lin, Qipu'

_publ_section_title
;
 Ligand modification on organotin-oxo clusters for enhanced third-order
 nonlinear optical response
;
_journal_issue 21
_journal_name_full CrystEngComm
_journal_page_first 3298
_journal_page_last 3304
_journal_paper_doi 10.1039/D6CE00120C
_journal_volume 28
_journal_year 2026
_chemical_absolute_configuration ad
_chemical_formula_moiety 'C58 H78 Cl2 N4 O16 Sn4'
_chemical_formula_sum 'C58 H78 Cl2 N4 O16 Sn4'
_chemical_formula_weight 1632.90
_space_group_crystal_system orthorhombic
_space_group_IT_number 19
_space_group_name_Hall 'P 2ac 2ab'
_space_group_name_H-M_alt 'P 21 21 21'
_atom_sites_solution_hydrogens mixed
_atom_sites_solution_primary dual
_atom_sites_solution_secondary difmap
_audit_creation_date 2026-02-06
_audit_creation_method
;
Olex2 1.5
(compiled 2025.03.04 svn.red2d20d0 for OlexSys, GUI svn.r7188)
;
_audit_update_record
;
2026-02-05 deposited with the CCDC.	2026-04-17 downloaded from the CCDC.
;
_cell_angle_alpha 90
_cell_angle_beta 90
_cell_angle_gamma 90
_cell_formula_units_Z 4
_cell_length_a 15.0620(4)
_cell_length_b 15.1736(6)
_cell_length_c 29.6663(15)
_cell_measurement_reflns_used 24775
_cell_measurement_temperature 100.00(10)
_cell_measurement_theta_max 53.9040
_cell_measurement_theta_min 2.6270
_cell_volume 6780.1(5)
_computing_cell_refinement 'CrysAlisPro 1.171.43.131a (Rigaku OD, 2024)'
_computing_data_collection 'CrysAlisPro system (CCD 43.131a 64-bit (release 19-07-2024))'
_computing_data_reduction 'CrysAlisPro 1.171.43.131a (Rigaku OD, 2024)'
_computing_molecular_graphics 'Olex2 1.5 (Dolomanov et al., 2009)'
_computing_publication_material 'Olex2 1.5 (Dolomanov et al., 2009)'
_computing_structure_refinement 'SHELXL 2025/1 (Sheldrick, 2015)'
_computing_structure_solution 'SHELXT 2018/2 (Sheldrick, 2018)'
_diffrn_ambient_environment N~2~
_diffrn_ambient_temperature 100.00(10)
_diffrn_detector 'Hybrid Pixel Array Detector'
_diffrn_detector_area_resol_mean 10.0000
_diffrn_detector_type HyPix
_diffrn_measured_fraction_theta_full 0.999
_diffrn_measured_fraction_theta_max 0.989
_diffrn_measurement_details
;
List of Runs (angles in degrees, time in seconds):

  # Type    Start    End  Width  t~exp~   \w     \q     \k     \f   Frames
#--------------------------------------------------------------------------
  1  \w    -93.00 -34.00   0.50    0.56    --  -66.67  77.00  90.00  118
  2  \w    -28.00   5.00   0.50    0.56    --  -66.67  77.00  90.00   66
  3  \w    -63.00 -10.00   0.50    0.56    --  -66.67  57.00  90.00  106
  4  \w    -81.00 -47.00   0.50    0.56    --  -66.67  77.00  30.00   68
  5  \w    -18.00   7.00   0.50    0.56    --  -66.67  77.00  30.00   50
  6  \w    -37.00   4.00   0.50    0.56    --  -66.67  38.00  30.00   82
  7  \w    -43.00  -3.00   0.50    0.56    --  -66.67  38.00   0.00   80
  8  \w    -17.00  12.00   0.50    0.56    --  -66.67  19.00-120.00   58
  9  \w    -58.00   7.00   0.50    0.56    --  -66.67  57.00-120.00  130
 10  \w    -96.00 -23.00   0.50    0.56    --  -66.67 125.00-150.00  146
 11  \w    -75.00 -21.00   0.50    0.14    --   -1.33 -57.00  30.00  108
 12  \w   -121.00 -96.00   0.50    0.56    --  -66.67-125.00 150.00   50
 13  \w   -138.00-101.00   0.50    0.56    --  -66.67 -99.00   0.00   74
 14  \w    -15.00  13.00   0.50    0.14    --   -1.33 -57.00  30.00   56
 15  \w   -101.00 -43.00   0.50    0.56    --  -66.67 125.00  90.00  116
 16  \w     -7.00  21.00   0.50    0.56    --   64.02 -19.00 -90.00   56
 17  \w     -3.00  40.00   0.50    0.56    --   64.02 -38.00-180.00   86
 18  \w     48.00 140.00   0.50    0.56    --   64.02  19.00  30.00  184
 19  \w    -13.00  26.00   0.50    0.56    --   64.02 -19.00  60.00   78
 20  \w    -12.00  26.00   0.50    0.56    --   64.02 -19.00  30.00   76
 21  \w     24.00  70.00   0.50    0.14    --   -1.33  57.00 -90.00   92
 22  \w     22.00 105.00   0.50    0.56    --   64.02-125.00-150.00  166
 23  \w     29.00  97.00   0.50    0.56    --   64.02 -99.00 -60.00  136
 24  \w    -20.00  70.00   0.50    0.14    --   -1.33  77.00 150.00  180
;
_diffrn_measurement_device 'four-circle diffractometer'
_diffrn_measurement_device_type 'ROD, Synergy Custom system, HyPix'
_diffrn_measurement_method '\w scans'
_diffrn_orient_matrix_type 'CrysAlisPro convention (1999,Acta A55,543-557)'
_diffrn_orient_matrix_UB_11 0.0228990000
_diffrn_orient_matrix_UB_12 -0.0272893000
_diffrn_orient_matrix_UB_13 -0.0413329000
_diffrn_orient_matrix_UB_21 -0.0089870000
_diffrn_orient_matrix_UB_22 -0.0839184000
_diffrn_orient_matrix_UB_23 0.0132029000
_diffrn_orient_matrix_UB_31 -0.0854844000
_diffrn_orient_matrix_UB_32 0.0014745000
_diffrn_orient_matrix_UB_33 -0.0123903000
_diffrn_radiation_monochromator mirror
_diffrn_radiation_probe x-ray
_diffrn_radiation_type 'Ga K\a'
_diffrn_radiation_wavelength 1.3405
_diffrn_reflns_av_R_equivalents 0.0594
_diffrn_reflns_av_unetI/netI 0.0357
_diffrn_reflns_Laue_measured_fraction_full 0.999
_diffrn_reflns_Laue_measured_fraction_max 0.989
_diffrn_reflns_limit_h_max 10
_diffrn_reflns_limit_h_min -18
_diffrn_reflns_limit_k_max 18
_diffrn_reflns_limit_k_min -18
_diffrn_reflns_limit_l_max 36
_diffrn_reflns_limit_l_min -36
_diffrn_reflns_number 71436
_diffrn_reflns_point_group_measured_fraction_full 1.000
_diffrn_reflns_point_group_measured_fraction_max 0.983
_diffrn_reflns_theta_full 53.543
_diffrn_reflns_theta_max 55.253
_diffrn_reflns_theta_min 2.590
_diffrn_source 'micro-focus metaljet'
_exptl_absorpt_coefficient_mu 8.755
_exptl_absorpt_correction_T_max 1.00000
_exptl_absorpt_correction_T_min 0.25997
_exptl_absorpt_correction_type multi-scan
_exptl_absorpt_process_details
;
CrysAlisPro 1.171.43.131a (Rigaku Oxford Diffraction, 2024)
Empirical absorption correction using spherical harmonics,
implemented in SCALE3 ABSPACK scaling algorithm.
;
_exptl_crystal_colour 'clear light colourless'
_exptl_crystal_colour_lustre clear
_exptl_crystal_colour_modifier light
_exptl_crystal_colour_primary colourless
_exptl_crystal_density_diffrn 1.600
_exptl_crystal_description block
_exptl_crystal_F_000 3264
_exptl_crystal_recrystallization_method
'The crystals were growth by means of evaporation of a mixture of n-hexane and toluene at RT.'
_exptl_crystal_size_max 0.13
_exptl_crystal_size_mid 0.12
_exptl_crystal_size_min 0.1
_refine_diff_density_max 2.967
_refine_diff_density_min -0.922
_refine_diff_density_rms 0.244
_refine_ls_abs_structure_details
;
 Refined as an inversion twin.
;
_refine_ls_abs_structure_Flack 0.16(4)
_refine_ls_extinction_method none
_refine_ls_goodness_of_fit_ref 1.008
_refine_ls_hydrogen_treatment constr
_refine_ls_matrix_type full
_refine_ls_number_parameters 1229
_refine_ls_number_reflns 12873
_refine_ls_number_restraints 3622
_refine_ls_restrained_S_all 0.916
_refine_ls_R_factor_all 0.1386
_refine_ls_R_factor_gt 0.1162
_refine_ls_shift/su_max 0.003
_refine_ls_shift/su_mean 0.000
_refine_ls_structure_factor_coef Fsqd
_refine_ls_weighting_details 'w=1/[\s^2^(Fo^2^)+(0.2000P)^2^+60.0000P] where P=(Fo^2^+2Fc^2^)/3'
_refine_ls_weighting_scheme calc
_refine_ls_wR_factor_gt 0.3172
_refine_ls_wR_factor_ref 0.3397
_reflns_Friedel_coverage 0.811
_reflns_Friedel_fraction_full 1.000
_reflns_Friedel_fraction_max 0.977
_reflns_number_gt 9877
_reflns_number_total 12873
_reflns_threshold_expression 'I > 2\s(I)'
_cod_data_source_file d6ce00120c2.cif
_cod_data_source_block L-Sn4-Cbz
_cod_depositor_comments 'Adding full bibliography for 7251889--7251892.cif.'
_cod_database_code 7251892
_shelx_shelxl_version_number 2025/1
_chemical_oxdiff_formula 'c n o h Sn Cl'
_shelx_space_group_comment
;
The symmetry employed for this shelxl refinement is uniquely defined
by the following loop, which should always be used as a source of
symmetry information in preference to the above space-group names.
They are only intended as comments.
;
_shelx_estimated_absorpt_t_max 0.475
_shelx_estimated_absorpt_t_min 0.396
_exptl_crystal_mounting_method
;
 Crystals were removed from the crystallisation vial and immediately coated
 with PDMS (polydimethylsiloxane/Dimethicone, CAS: 9006-65-9 on a glass slide.
 A suitable single crystal was selected and mounted on a glass fiber using
 vacuum silicone grease as adhesive. The glass fiber with single crystal was
 mounted on copper pin with solid paraffin. Operator: DJ_Tokyo.
;
_olex2_refinement_description
;
1. Twinned data refinement
 Scales: 0.84266
 0.15734
2. Restrained distances
 C48-C47 = C49-C48 = C50-C49 = C44-C43 = C45-C44 = C46-C45 = C52-C51 = C53-C52
 = C53-C54 = C56-C55 = C56-C57 = C58-C57
 1.54 with sigma of 0.01
 N1-C2
 1.47 with sigma of 0.01
 O11-C25
 1.21 with sigma of 0.01
 N3-C23
 1.47 with sigma of 0.01
 N3-C25
 1.4 with sigma of 0.01
 O3-C4
 1.21 with sigma of 0.01
 C2-C3
 1.54 with sigma of 0.01
 C4-N1
 1.4 with sigma of 0.01
 C2-C1
 1.51 with sigma of 0.01
 O4-C5
 1.43 with sigma of 0.01
 C32-C27 = C31-C32 = C31-C30 = C30-C29 = C29-C28 = C28-C27
 1.395 with sigma of 0.01
 O4-C4
 1.35 with sigma of 0.01
 O2-C1 = O1-C1
 1.25 with sigma of 0.01
 C27-C26
 1.51 with sigma of 0.01
 O9-C22 = O10-C22
 1.25 with sigma of 0.01
 C6-C11 = C11-C10 = C9-C10 = C9-C8 = C8-C7 = C7-C6
 1.395 with sigma of 0.01
 C6-C5
 1.51 with sigma of 0.01
 O12-C26
 1.43 with sigma of 0.01
 O12-C25
 1.35 with sigma of 0.01
 C47-C49 = C48-C50 = C43-C45 = C46-C44 = C51-C53 = C54-C52 = C55-C57 = C56-C58
 2.515 with sigma of 0.02
 O3-N1
 2.262 with sigma of 0.01
 C1-C3
 2.5 with sigma of 0.02
 C27-O12
 2.426 with sigma of 0.02
 N1-O4
 2.382 with sigma of 0.02
 N3-O12
 2.382 with sigma of 0.02
 C1-N1
 2.458 with sigma of 0.02
 O4-C6
 2.426 with sigma of 0.02
 C5-C4
 2.271 with sigma of 0.02
 N1-C3
 2.458 with sigma of 0.02
 C26-C25
 2.271 with sigma of 0.02
 N1A-C3A
 2.458 with sigma of 0.02
 C26-C28 \\sim C26-C32
 with sigma of 0.01
 C27-C29 \\sim C28-C30 \\sim C29-C31 \\sim C30-C32 \\sim C31-C27 \\sim C32-C28
 with sigma of 0.01
 C5-C11 \\sim C5-C7
 with sigma of 0.01
 C6-C8 \\sim C7-C9 \\sim C8-C10 \\sim C9-C11 \\sim C10-C6 \\sim C11-C7
 with sigma of 0.01
3. Restrained planarity
 C26, C27, C28, C29, C30, C31, C32
 with sigma of 0.02
 O3, O4, N1, C4
 with sigma of 0.01
 O1, O2, C1, C2
 with sigma of 0.01
 C5, C6, C7, C8, C9, C10, C11
 with sigma of 0.01
 O11, O12, N3, C25
 with sigma of 0.01
 O3A, O4A, N1A, C4A
 with sigma of 0.01
 C31A, C27A, C28A, C30A, C32A, C29A, C26A
 with sigma of 0.01
 C5A, C6A, C7A, C8A, C9A, C10A, C11A
 with sigma of 0.01
 O12A, C25A, O11A, N3A
 with sigma of 0.01
 O9A, C22A, O10A, C23A
 with sigma of 0.01
 O9, C22, O10, C23
 with sigma of 0.01
4. Uiso/Uaniso restraints and constraints
Sn2 \\sim O5 \\sim O6 \\sim O16 \\sim Sn1 \\sim Cl1 \\sim O1 \\sim O2 \\sim O3
\\sim O4 \\sim N1 \\sim C1 \\sim C2 \\sim C3 \\sim C4 \\sim C5 \\sim C6 \\sim
C7 \\sim C8 \\sim C9 \\sim C10 \\sim C11 \\sim C43 \\sim C44 \\sim C45 \\sim
C46 \\sim Sn1A \\sim Cl1A \\sim O1A \\sim O2A \\sim O3A \\sim O4A \\sim N1A
\\sim C1A \\sim C2A \\sim C3A \\sim C4A \\sim C5A \\sim C6A \\sim C7A \\sim C8A
\\sim C9A \\sim C10A \\sim C11A \\sim C43A \\sim C44A \\sim C45A \\sim C46A:
within 3A with sigma of 0.01 and sigma for terminal atoms of 0.02 within 3A
Sn2 \\sim C47 \\sim C48 \\sim C49 \\sim C50 \\sim C47A \\sim C48A \\sim C49A
\\sim C50A: within 3A with sigma of 0.01 and sigma for terminal atoms of 0.02
within 3A
Sn3 \\sim O8 \\sim O13 \\sim Sn4 \\sim Cl2 \\sim O9 \\sim O10 \\sim O11 \\sim
N3 \\sim C22 \\sim C23 \\sim C24 \\sim C25 \\sim C26 \\sim C27 \\sim C28 \\sim
C29 \\sim C30 \\sim C31 \\sim C32 \\sim C55 \\sim C56 \\sim C57 \\sim C58:
within 3A with sigma of 0.01 and sigma for terminal atoms of 0.02 within 3A
Sn3 \\sim O8 \\sim O13 \\sim O14 \\sim Sn4 \\sim Cl2 \\sim O9 \\sim O10 \\sim
O11 \\sim O12 \\sim N3 \\sim C22 \\sim C23 \\sim C24 \\sim C25 \\sim C26 \\sim
C27 \\sim C28 \\sim C29 \\sim C30 \\sim C31 \\sim C32 \\sim C55 \\sim C56 \\sim
C57 \\sim C58 \\sim Sn4A \\sim Cl2A \\sim O9A \\sim O10A \\sim O11A \\sim O12A
\\sim N3A \\sim C22A \\sim C23A \\sim C24A \\sim C25A \\sim C26A \\sim C27A
\\sim C28A \\sim C29A \\sim C30A \\sim C31A \\sim C32A \\sim C55A \\sim C56A
\\sim C57A \\sim C58A: within 3A with sigma of 0.01 and sigma for terminal
atoms of 0.02 within 3A
C51 \\sim C52 \\sim C53 \\sim C54 \\sim C52A \\sim C53A \\sim C54A: within 2A
with sigma of 0.01 and sigma for terminal atoms of 0.02 within 2A
O15 \\sim O16 \\sim N4 \\sim C40 \\sim C41 \\sim C42: within 2A with sigma of
0.01 and sigma for terminal atoms of 0.02 within 2A
O5 \\sim O6 \\sim O7 \\sim O8 \\sim N2 \\sim C12 \\sim C13 \\sim C14 \\sim C15
\\sim C16 \\sim C17 \\sim C18 \\sim C19 \\sim C20 \\sim C21: within 2A with
sigma of 0.01 and sigma for terminal atoms of 0.02 within 2A
O13 \\sim O14 \\sim C33 \\sim C34 \\sim C35 \\sim C36 \\sim C37 \\sim C38:
within 2A with sigma of 0.01 and sigma for terminal atoms of 0.02 within 2A
Uanis(Cl2) \\sim Ueq: with sigma of 0.01 and sigma for terminal atoms of 0.02
Uanis(C43) \\sim Ueq, Uanis(C44) \\sim Ueq, Uanis(C45) \\sim Ueq, Uanis(C46)
\\sim Ueq: with sigma of 0.02 and sigma for terminal atoms of 0.04
5. Same fragment restrains
{Sn2, C47A, C48A, C49A, C50A} sigma for 1-2: 0.01, 1-3: 0.01
as in
{Sn2, C47, C48, C49, C50}
{Sn1A, Cl1A, O1A, O2A, O3A, O4A, N1A, C1A, C2A, C3A, C4A, C5A, C6A, C7A, C8A,
C9A, C10A, C11A, C43A, C44A, C45A, C46A} sigma for 1-2: 0.01, 1-3: 0.01
as in
{Sn1, Cl1, O1, O2, O3, O4, N1, C1, C2, C3, C4, C5, C6, C7, C8, C9, C10, C11,
C43, C44, C45, C46}
{Sn4A, Cl2A, O9A, O10A, O11A, O12A, N3A, C22A, C23A, C24A, C25A, C26A, C27A,
C28A, C29A, C30A, C31A, C32A, C55A, C56A, C57A, C58A} sigma for 1-2: 0.01, 1-3:
0.01
as in
{Sn4, Cl2, O9, O10, O11, O12, N3, C22, C23, C24, C25, C26, C27, C28, C29, C30,
C31, C32, C55, C56, C57, C58}
{C51, C52A, C53A, C54A} sigma for 1-2: 0.01, 1-3: 0.01
as in
{C51, C52, C53, C54}
6. Others
 Sof(C47A)=Sof(H47C)=Sof(H47D)=Sof(C48A)=Sof(H48C)=Sof(H48D)=Sof(C49A)=
 Sof(H49C)=Sof(H49D)=Sof(C50A)=Sof(H50D)=Sof(H50E)=Sof(H50F)=1-FVAR(1)
 Sof(C47)=Sof(H47A)=Sof(H47B)=Sof(C48)=Sof(H48A)=Sof(H48B)=Sof(C49)=Sof(H49A)=
 Sof(H49B)=Sof(C50)=Sof(H50A)=Sof(H50B)=Sof(H50C)=FVAR(1)
 Sof(H51A)=Sof(H51B)=Sof(C52A)=Sof(H52C)=Sof(H52D)=Sof(C53A)=Sof(H53C)=
 Sof(H53D)=Sof(C54A)=Sof(H54D)=Sof(H54E)=Sof(H54F)=1-FVAR(2)
 Sof(H51C)=Sof(H51D)=Sof(C52)=Sof(H52A)=Sof(H52B)=Sof(C53)=Sof(H53A)=Sof(H53B)=
 Sof(C54)=Sof(H54A)=Sof(H54B)=Sof(H54C)=FVAR(2)
 Sof(Sn1A)=Sof(Cl1A)=Sof(O1A)=Sof(O2A)=Sof(O3A)=Sof(O4A)=Sof(N1A)=Sof(H1A)=
 Sof(C1A)=Sof(C2A)=Sof(H2A)=Sof(C3A)=Sof(H3AA)=Sof(H3AB)=Sof(H3AC)=Sof(C4A)=
 Sof(C5A)=Sof(H5AA)=Sof(H5AB)=Sof(C6A)=Sof(C7A)=Sof(H7A)=Sof(C8A)=Sof(H8A)=
 Sof(C9A)=Sof(H9A)=Sof(C10A)=Sof(H10A)=Sof(C11A)=Sof(H11A)=Sof(C43A)=Sof(H43C)=
 Sof(H43D)=Sof(C44A)=Sof(H44C)=Sof(H44D)=Sof(C45A)=Sof(H45C)=Sof(H45D)=
 Sof(C46A)=Sof(H46D)=Sof(H46E)=Sof(H46F)=1-FVAR(3)
 Sof(Sn1)=Sof(Cl1)=Sof(O1)=Sof(O2)=Sof(O3)=Sof(O4)=Sof(N1)=Sof(H1)=Sof(C1)=
 Sof(C2)=Sof(H2)=Sof(C3)=Sof(H3A)=Sof(H3B)=Sof(H3C)=Sof(C4)=Sof(C5)=Sof(H5A)=
 Sof(H5B)=Sof(C6)=Sof(C7)=Sof(H7)=Sof(C8)=Sof(H8)=Sof(C9)=Sof(H9)=Sof(C10)=
 Sof(H10)=Sof(C11)=Sof(H11)=Sof(C43)=Sof(H43A)=Sof(H43B)=Sof(C44)=Sof(H44A)=
 Sof(H44B)=Sof(C45)=Sof(H45A)=Sof(H45B)=Sof(C46)=Sof(H46A)=Sof(H46B)=Sof(H46C)=
 FVAR(3)
 Sof(Sn4A)=Sof(Cl2A)=Sof(O9A)=Sof(O10A)=Sof(O11A)=Sof(O12A)=Sof(N3A)=Sof(H3AD)=
 Sof(C22A)=Sof(C23A)=Sof(H23A)=Sof(C24A)=Sof(H24D)=Sof(H24E)=Sof(H24F)=
 Sof(C25A)=Sof(C26A)=Sof(H26C)=Sof(H26D)=Sof(C27A)=Sof(C28A)=Sof(H28A)=
 Sof(C29A)=Sof(H29A)=Sof(C30A)=Sof(H30A)=Sof(C31A)=Sof(H31A)=Sof(C32A)=
 Sof(H32A)=Sof(C55A)=Sof(H55C)=Sof(H55D)=Sof(C56A)=Sof(H56C)=Sof(H56D)=
 Sof(C57A)=Sof(H57C)=Sof(H57D)=Sof(C58A)=Sof(H58D)=Sof(H58E)=Sof(H58F)=1-FVAR(4)
 Sof(Sn4)=Sof(Cl2)=Sof(O9)=Sof(O10)=Sof(O11)=Sof(O12)=Sof(N3)=Sof(H3)=Sof(C22)=
 Sof(C23)=Sof(H23)=Sof(C24)=Sof(H24A)=Sof(H24B)=Sof(H24C)=Sof(C25)=Sof(C26)=
 Sof(H26A)=Sof(H26B)=Sof(C27)=Sof(C28)=Sof(H28)=Sof(C29)=Sof(H29)=Sof(C30)=
 Sof(H30)=Sof(C31)=Sof(H31)=Sof(C32)=Sof(H32)=Sof(C55)=Sof(H55A)=Sof(H55B)=
 Sof(C56)=Sof(H56A)=Sof(H56B)=Sof(C57)=Sof(H57A)=Sof(H57B)=Sof(C58)=Sof(H58A)=
 Sof(H58B)=Sof(H58C)=FVAR(4)
 Fixed X: C46(0.81758) C50A(0.46956)
7.a Riding coordinates:
 C24(H24A,H24B,H24C), C54A(H54D,H54E,H54F)
7.b Ternary CH refined with riding coordinates:
 C20(H20), C41(H41), C2(H2), C23(H23), C2A(H2A), C23A(H23A)
7.c Secondary CH2 refined with riding coordinates:
 C47(H47A,H47B), C48(H48A,H48B), C49(H49A,H49B), C19(H19A,H19B), C21(H21A,
 H21B), C40(H40A,H40B), C42(H42A,H42B), C51(H51C,H51D), C51(H51A,H51B),
 C52(H52A,H52B), C53(H53A,H53B), C5(H5A,H5B), C43(H43A,H43B), C44(H44A,H44B),
 C45(H45A,H45B), C26(H26A,H26B), C55(H55A,H55B), C56(H56A,H56B), C57(H57A,H57B),
  C5A(H5AA,H5AB), C43A(H43C,H43D), C44A(H44C,H44D), C45A(H45C,H45D), C26A(H26C,
 H26D), C55A(H55C,H55D), C56A(H56C,H56D), C57A(H57C,H57D), C47A(H47C,H47D),
 C48A(H48C,H48D), C49A(H49C,H49D), C52A(H52C,H52D), C53A(H53C,H53D)
7.d Aromatic/amide H refined with riding coordinates:
 C15(H15), C16(H16), C17(H17), C18(H18), C36(H36), C37(H37), C38(H38),
 C39(H39), N1(H1), C7(H7), C8(H8), C9(H9), C10(H10), C11(H11), N3(H3), C28(H28),
  C29(H29), C30(H30), C31(H31), C32(H32), N1A(H1A), C7A(H7A), C8A(H8A),
 C9A(H9A), C10A(H10A), C11A(H11A), N3A(H3AD), C28A(H28A), C29A(H29A),
 C30A(H30A), C31A(H31A), C32A(H32A)
7.e Idealised Me refined as rotating group:
 C50(H50A,H50B,H50C), C54(H54A,H54B,H54C), C3(H3A,H3B,H3C), C46(H46A,H46B,
 H46C), C58(H58A,H58B,H58C), C3A(H3AA,H3AB,H3AC), C46A(H46D,H46E,H46F),
 C24A(H24D,H24E,H24F), C58A(H58D,H58E,H58F), C50A(H50D,H50E,H50F)
;
_olex2_submission_special_instructions 'No special instructions were received'
_oxdiff_exptl_absorpt_empirical_details
;
Empirical correction (ABSPACK) includes:
- Absorption correction using spherical harmonics
- Frame scaling
;
_oxdiff_exptl_absorpt_empirical_full_max 3.321
_oxdiff_exptl_absorpt_empirical_full_min 0.455

loop_
_space_group_symop_operation_xyz
'x, y, z'
'-x+1/2, -y, z+1/2'
'-x, y+1/2, -z+1/2'
'x+1/2, -y+1/2, -z'

loop_
_atom_site_label
_atom_site_type_symbol
_atom_site_fract_x
_atom_site_fract_y
_atom_site_fract_z
_atom_site_U_iso_or_equiv
_atom_site_adp_type
_atom_site_occupancy
_atom_site_site_symmetry_order
_atom_site_calc_flag
_atom_site_refinement_flags_posn
_atom_site_refinement_flags_adp
_atom_site_refinement_flags_occupancy
_atom_site_disorder_assembly
_atom_site_disorder_group
Sn2 Sn 0.34086(10) 0.55695(11) 0.24354(7) 0.0726(5) Uani 1 1 d D U . . .
C47 C 0.371(3) 0.561(3) 0.3144(10) 0.083(5) Uani 0.61(4) 1 d D U P A 1
H47A H 0.316646 0.578156 0.331332 0.100 Uiso 0.61(4) 1 calc R U P A 1
H47B H 0.389154 0.501968 0.324682 0.100 Uiso 0.61(4) 1 calc R U P A 1
C48 C 0.445(3) 0.628(3) 0.3241(9) 0.089(5) Uani 0.61(4) 1 d D U P A 1
H48A H 0.498001 0.613560 0.305509 0.107 Uiso 0.61(4) 1 calc R U P A 1
H48B H 0.425272 0.688023 0.315706 0.107 Uiso 0.61(4) 1 calc R U P A 1
C49 C 0.471(3) 0.627(3) 0.3744(10) 0.090(5) Uani 0.61(4) 1 d D U P A 1
H49A H 0.507364 0.573589 0.380810 0.108 Uiso 0.61(4) 1 calc R U P A 1
H49B H 0.416886 0.623828 0.393156 0.108 Uiso 0.61(4) 1 calc R U P A 1
C50 C 0.525(3) 0.710(3) 0.3862(14) 0.098(8) Uani 0.61(4) 1 d D U P A 1
H50A H 0.535710 0.744506 0.358678 0.147 Uiso 0.61(4) 1 calc R U P A 1
H50B H 0.581467 0.693602 0.399818 0.147 Uiso 0.61(4) 1 calc R U P A 1
H50C H 0.490789 0.746448 0.407554 0.147 Uiso 0.61(4) 1 calc R U P A 1
Sn3 Sn 0.15052(10) 0.42124(10) 0.25425(7) 0.0769(5) Uani 1 1 d . U . . .
O5 O 0.5921(13) 0.6482(15) 0.1616(8) 0.100(3) Uani 1 1 d . U . . .
O6 O 0.4569(13) 0.6309(13) 0.2171(7) 0.089(3) Uani 1 1 d . U . . .
O7 O 0.2025(10) 0.5517(10) 0.2516(7) 0.075(4) Uani 1 1 d . U . . .
O8 O 0.0450(12) 0.5129(13) 0.2749(8) 0.092(3) Uani 1 1 d . U . . .
O13 O -0.0956(13) 0.3340(15) 0.3377(8) 0.102(3) Uani 1 1 d . U . . .
O14 O 0.0347(13) 0.3479(14) 0.2809(7) 0.091(3) Uani 1 1 d . U . . .
O15 O 0.2897(10) 0.4261(11) 0.2438(7) 0.082(4) Uani 1 1 d . U . . .
O16 O 0.4473(12) 0.4622(13) 0.2241(8) 0.094(3) Uani 1 1 d . U . . .
N2 N 0.2890(13) 0.6983(12) 0.2427(7) 0.068(4) Uani 1 1 d . U . . .
N4 N 0.2070(17) 0.2784(15) 0.2593(10) 0.093(6) Uani 1 1 d . U . . .
C12 C 0.5324(19) 0.716(2) 0.1625(11) 0.091(5) Uani 1 1 d . U . . .
C13 C 0.4593(17) 0.7065(18) 0.1933(11) 0.082(4) Uani 1 1 d . U . . .
C14 C 0.3975(17) 0.7751(19) 0.1955(10) 0.081(4) Uani 1 1 d . U . . .
C15 C 0.4122(19) 0.852(2) 0.1728(10) 0.086(5) Uani 1 1 d . U . . .
H15 H 0.373614 0.900492 0.177089 0.104 Uiso 1 1 calc R U . . .
C16 C 0.480(2) 0.858(2) 0.1447(11) 0.093(6) Uani 1 1 d . U . . .
H16 H 0.490175 0.911301 0.128353 0.112 Uiso 1 1 calc R U . . .
C17 C 0.538(2) 0.785(2) 0.1393(12) 0.095(5) Uani 1 1 d . U . . .
H17 H 0.583334 0.788846 0.117023 0.114 Uiso 1 1 calc R U . . .
C18 C 0.3160(17) 0.7651(17) 0.2214(9) 0.073(5) Uani 1 1 d . U . . .
H18 H 0.278361 0.815294 0.222311 0.088 Uiso 1 1 calc R U . . .
C19 C 0.2024(17) 0.7038(17) 0.2676(10) 0.076(5) Uani 1 1 d . U . . .
H19A H 0.171915 0.759774 0.260141 0.091 Uiso 1 1 calc R U . . .
H19B H 0.213180 0.702374 0.300479 0.091 Uiso 1 1 calc R U . . .
C20 C 0.1440(16) 0.6250(16) 0.2536(11) 0.082(4) Uani 1 1 d . U . . .
H20 H 0.119337 0.636143 0.222844 0.099 Uiso 1 1 calc R U . . .
C21 C 0.0744(18) 0.602(2) 0.2827(11) 0.089(5) Uani 1 1 d . U . . .
H21A H 0.024077 0.643101 0.278069 0.107 Uiso 1 1 calc R U . . .
H21B H 0.094543 0.608086 0.314332 0.107 Uiso 1 1 calc R U . . .
C33 C -0.042(2) 0.265(2) 0.3334(12) 0.101(5) Uani 1 1 d . U . . .
C34 C 0.029(2) 0.273(2) 0.3065(12) 0.095(5) Uani 1 1 d . U . . .
C35 C 0.094(2) 0.203(2) 0.3056(12) 0.096(6) Uani 1 1 d . U . . .
C36 C 0.079(2) 0.133(2) 0.3322(13) 0.107(6) Uani 1 1 d . U . . .
H36 H 0.123173 0.088522 0.332934 0.128 Uiso 1 1 calc R U . . .
C37 C 0.005(2) 0.121(2) 0.3582(13) 0.110(6) Uani 1 1 d . U . . .
H37 H -0.004131 0.067191 0.373808 0.132 Uiso 1 1 calc R U . . .
C38 C -0.051(3) 0.185(2) 0.3613(13) 0.109(6) Uani 1 1 d . U . . .
H38 H -0.099839 0.179637 0.381691 0.130 Uiso 1 1 calc R U . . .
C39 C 0.1778(18) 0.208(2) 0.2792(10) 0.086(8) Uani 1 1 d . . . . .
H39 H 0.212261 0.155257 0.276727 0.103 Uiso 1 1 calc R U . . .
C40 C 0.2939(18) 0.2751(19) 0.2380(13) 0.096(6) Uani 1 1 d . U . . .
H40A H 0.328552 0.226358 0.251548 0.115 Uiso 1 1 calc R U . . .
H40B H 0.286099 0.261612 0.205564 0.115 Uiso 1 1 calc R U . . .
C41 C 0.3442(17) 0.3562(18) 0.2423(13) 0.093(5) Uani 1 1 d . U . . .
H41 H 0.360923 0.352450 0.274864 0.112 Uiso 1 1 calc R U . . .
C42 C 0.4294(18) 0.373(2) 0.2231(12) 0.095(5) Uani 1 1 d . U . . .
H42A H 0.475392 0.340395 0.240365 0.114 Uiso 1 1 calc R U . . .
H42B H 0.430703 0.351129 0.191597 0.114 Uiso 1 1 calc R U . . .
C51 C 0.102(3) 0.4082(19) 0.1887(10) 0.108(8) Uani 1 1 d D U . . .
H51C H 0.052435 0.450397 0.185724 0.129 Uiso 0.49(5) 1 calc R U P B 1
H51D H 0.149768 0.429154 0.168333 0.129 Uiso 0.49(5) 1 calc R U P B 1
H51A H 0.044489 0.439190 0.186848 0.129 Uiso 0.51(5) 1 calc R U P B -2
H51B H 0.143721 0.438545 0.168023 0.129 Uiso 0.51(5) 1 calc R U P B -2
C52 C 0.069(7) 0.320(2) 0.1694(18) 0.116(8) Uani 0.49(5) 1 d D U P B 1
H52A H 0.022263 0.295750 0.189264 0.140 Uiso 0.49(5) 1 calc R U P B 1
H52B H 0.118997 0.277142 0.168975 0.140 Uiso 0.49(5) 1 calc R U P B 1
C53 C 0.032(6) 0.331(5) 0.1213(15) 0.120(9) Uani 0.49(5) 1 d D U P B 1
H53A H -0.031708 0.345579 0.122558 0.145 Uiso 0.49(5) 1 calc R U P B 1
H53B H 0.039082 0.274940 0.104334 0.145 Uiso 0.49(5) 1 calc R U P B 1
C54 C 0.084(6) 0.405(5) 0.098(2) 0.137(14) Uani 0.49(5) 1 d D U P B 1
H54A H 0.140901 0.414294 0.113099 0.205 Uiso 0.49(5) 1 calc R U P B 1
H54B H 0.049273 0.459715 0.098741 0.205 Uiso 0.49(5) 1 calc R U P B 1
H54C H 0.095025 0.388895 0.066208 0.205 Uiso 0.49(5) 1 calc R U P B 1
Sn1 Sn 0.5512(6) 0.5315(7) 0.2021(4) 0.104(2) Uani 0.434(12) 1 d D U P A 1
Cl1 Cl 0.6347(15) 0.5505(18) 0.2698(9) 0.106(6) Uani 0.434(12) 1 d D U P A 1
O1 O 0.4445(18) 0.527(3) 0.1456(12) 0.098(3) Uani 0.434(12) 1 d D U P A 1
O2 O 0.314(2) 0.551(6) 0.1770(11) 0.094(3) Uani 0.434(12) 1 d D U P A 1
O3 O 0.293(3) 0.706(3) 0.0787(18) 0.116(6) Uani 0.434(12) 1 d D U P A 1
O4 O 0.394(3) 0.698(3) 0.0251(12) 0.123(4) Uani 0.434(12) 1 d D U P A 1
N1 N 0.339(3) 0.568(2) 0.0616(12) 0.110(3) Uani 0.434(12) 1 d D U P A 1
H1 H 0.360429 0.536337 0.039237 0.132 Uiso 0.434(12) 1 calc R U P A 1
C1 C 0.3614(18) 0.533(2) 0.1432(10) 0.100(3) Uani 0.434(12) 1 d D U P A 1
C2 C 0.307(2) 0.520(2) 0.1010(11) 0.104(3) Uani 0.434(12) 1 d D U P A 1
H2 H 0.246643 0.543969 0.107747 0.124 Uiso 0.434(12) 1 calc R U P A 1
C3 C 0.295(4) 0.422(2) 0.0897(17) 0.105(7) Uani 0.434(12) 1 d D U P A 1
H3A H 0.259531 0.416819 0.062047 0.157 Uiso 0.434(12) 1 calc R U P A 1
H3B H 0.263738 0.392994 0.114553 0.157 Uiso 0.434(12) 1 calc R U P A 1
H3C H 0.352889 0.394847 0.085221 0.157 Uiso 0.434(12) 1 calc R U P A 1
C4 C 0.340(2) 0.659(2) 0.0558(10) 0.115(4) Uani 0.434(12) 1 d D U P A 1
C5 C 0.463(3) 0.746(3) 0.0471(15) 0.126(4) Uani 0.434(12) 1 d D U P A 1
H5A H 0.512170 0.705109 0.054309 0.152 Uiso 0.434(12) 1 calc R U P A 1
H5B H 0.439787 0.769736 0.075888 0.152 Uiso 0.434(12) 1 calc R U P A 1
C6 C 0.498(2) 0.820(2) 0.0189(12) 0.130(4) Uani 0.434(12) 1 d D U P A 1
C7 C 0.455(3) 0.843(3) -0.0214(13) 0.130(4) Uani 0.434(12) 1 d D U P A 1
H7 H 0.403921 0.810750 -0.030758 0.155 Uiso 0.434(12) 1 calc R U P A 1
C8 C 0.487(3) 0.912(3) -0.0477(15) 0.132(5) Uani 0.434(12) 1 d D U P A 1
H8 H 0.457778 0.926658 -0.075005 0.158 Uiso 0.434(12) 1 calc R U P A 1
C9 C 0.562(3) 0.959(3) -0.0339(18) 0.132(5) Uani 0.434(12) 1 d D U P A 1
H9 H 0.583564 1.006029 -0.051866 0.158 Uiso 0.434(12) 1 calc R U P A 1
C10 C 0.605(3) 0.937(3) 0.0063(19) 0.131(5) Uani 0.434(12) 1 d D U P A 1
H10 H 0.655655 0.968468 0.015646 0.158 Uiso 0.434(12) 1 calc R U P A 1
C11 C 0.573(3) 0.868(3) 0.0326(15) 0.131(5) Uani 0.434(12) 1 d D U P A 1
H11 H 0.601671 0.852480 0.059957 0.157 Uiso 0.434(12) 1 calc R U P A 1
C43 C 0.617(3) 0.425(3) 0.1731(18) 0.105(4) Uani 0.434(12) 1 d D U P A 1
H43A H 0.636992 0.388201 0.198679 0.126 Uiso 0.434(12) 1 calc R U P A 1
H43B H 0.571161 0.391042 0.157173 0.126 Uiso 0.434(12) 1 calc R U P A 1
C44 C 0.697(4) 0.428(3) 0.141(3) 0.108(5) Uani 0.434(12) 1 d D U P A 1
H44A H 0.749059 0.454565 0.155919 0.130 Uiso 0.434(12) 1 calc R U P A 1
H44B H 0.682371 0.464924 0.114047 0.130 Uiso 0.434(12) 1 calc R U P A 1
C45 C 0.719(2) 0.333(3) 0.126(3) 0.110(5) Uani 0.434(12) 1 d D U P A 1
H45A H 0.680849 0.316563 0.099699 0.132 Uiso 0.434(12) 1 calc R U P A 1
H45B H 0.707702 0.291703 0.150518 0.132 Uiso 0.434(12) 1 calc R U P A 1
C46 C 0.817580 0.330(5) 0.112(3) 0.118(8) Uani 0.434(12) 1 d D U P A 1
H46A H 0.838857 0.390015 0.105613 0.176 Uiso 0.434(12) 1 calc R U P A 1
H46B H 0.824014 0.294175 0.084393 0.176 Uiso 0.434(12) 1 calc R U P A 1
H46C H 0.852544 0.304084 0.136109 0.176 Uiso 0.434(12) 1 calc R U P A 1
Sn4 Sn -0.0469(11) 0.4408(13) 0.3160(6) 0.097(3) Uani 0.405(13) 1 d D U P C -1
Cl2 Cl -0.148(2) 0.441(3) 0.2528(10) 0.096(7) Uani 0.405(13) 1 d D U P C -1
O9 O 0.190(2) 0.424(7) 0.3193(12) 0.095(3) Uani 0.405(13) 1 d D U P C -1
O10 O 0.072(2) 0.428(4) 0.3649(11) 0.099(3) Uani 0.405(13) 1 d D U P C -1
O11 O 0.209(4) 0.589(3) 0.3938(14) 0.111(5) Uani 0.405(13) 1 d D U P C -1
O12 O 0.163(3) 0.597(3) 0.4634(17) 0.118(4) Uani 0.405(13) 1 d D U P C -1
N3 N 0.187(4) 0.456(3) 0.4355(13) 0.108(3) Uani 0.405(13) 1 d D U P C -1
H3 H 0.170388 0.428767 0.460215 0.129 Uiso 0.405(13) 1 calc R U P C -1
C22 C 0.153(2) 0.424(3) 0.3568(12) 0.102(3) Uani 0.405(13) 1 d D U P C -1
C23 C 0.218(3) 0.417(3) 0.3932(15) 0.104(3) Uani 0.405(13) 1 d D U P C -1
H23 H 0.278860 0.438131 0.384226 0.125 Uiso 0.405(13) 1 calc R U P C -1
C24 C 0.217(5) 0.314(3) 0.409(2) 0.105(7) Uani 0.405(13) 1 d D U P C -1
H24A H 0.269981 0.284153 0.398134 0.158 Uiso 0.405(13) 1 d R U P C -1
H24B H 0.163751 0.285243 0.397314 0.158 Uiso 0.405(13) 1 d R U P C -1
H24C H 0.215821 0.311523 0.442384 0.158 Uiso 0.405(13) 1 d R U P C -1
C25 C 0.1887(19) 0.548(3) 0.4274(12) 0.111(4) Uani 0.405(13) 1 d D U P C -1
C26 C 0.094(4) 0.551(3) 0.4869(18) 0.118(4) Uani 0.405(13) 1 d D U P C -1
H26A H 0.120109 0.508200 0.508220 0.142 Uiso 0.405(13) 1 calc R U P C -1
H26B H 0.056734 0.518033 0.465061 0.142 Uiso 0.405(13) 1 calc R U P C -1
C27 C 0.037(2) 0.617(2) 0.5124(12) 0.122(4) Uani 0.405(13) 1 d D U P C -1
C28 C -0.055(2) 0.603(3) 0.5158(18) 0.124(4) Uani 0.405(13) 1 d D U P C -1
H28 H -0.081049 0.552167 0.502325 0.149 Uiso 0.405(13) 1 calc R U P C -1
C29 C -0.107(2) 0.663(4) 0.539(2) 0.125(4) Uani 0.405(13) 1 d D U P C -1
H29 H -0.169534 0.653697 0.541602 0.150 Uiso 0.405(13) 1 calc R U P C -1
C30 C -0.069(3) 0.737(3) 0.5592(18) 0.125(4) Uani 0.405(13) 1 d D U P C -1
H30 H -0.104600 0.777536 0.575310 0.150 Uiso 0.405(13) 1 calc R U P C -1
C31 C 0.023(3) 0.751(3) 0.556(2) 0.124(4) Uani 0.405(13) 1 d D U P C -1
H31 H 0.048941 0.801133 0.569202 0.149 Uiso 0.405(13) 1 calc R U P C -1
C32 C 0.075(2) 0.690(3) 0.5321(19) 0.123(4) Uani 0.405(13) 1 d D U P C -1
H32 H 0.137324 0.699906 0.529583 0.147 Uiso 0.405(13) 1 calc R U P C -1
C55 C -0.110(3) 0.539(4) 0.359(2) 0.101(4) Uani 0.405(13) 1 d D U P C -1
H55A H -0.071876 0.553336 0.384593 0.121 Uiso 0.405(13) 1 calc R U P C -1
H55B H -0.122159 0.593213 0.341311 0.121 Uiso 0.405(13) 1 calc R U P C -1
C56 C -0.198(3) 0.497(3) 0.375(3) 0.104(4) Uani 0.405(13) 1 d D U P C -1
H56A H -0.234541 0.480791 0.348323 0.125 Uiso 0.405(13) 1 calc R U P C -1
H56B H -0.184809 0.442494 0.391903 0.125 Uiso 0.405(13) 1 calc R U P C -1
C57 C -0.249(3) 0.562(5) 0.405(2) 0.105(5) Uani 0.405(13) 1 d D U P C -1
H57A H -0.231438 0.622975 0.397187 0.126 Uiso 0.405(13) 1 calc R U P C -1
H57B H -0.234534 0.550816 0.436723 0.126 Uiso 0.405(13) 1 calc R U P C -1
C58 C -0.349(3) 0.549(6) 0.397(3) 0.110(8) Uani 0.405(13) 1 d D U P C -1
H58A H -0.368358 0.587005 0.371659 0.165 Uiso 0.405(13) 1 calc R U P C -1
H58B H -0.381846 0.564763 0.423943 0.165 Uiso 0.405(13) 1 calc R U P C -1
H58C H -0.360951 0.487331 0.388887 0.165 Uiso 0.405(13) 1 calc R U P C -1
Sn1A Sn 0.5415(4) 0.5314(5) 0.1822(2) 0.0826(15) Uani 0.566(12) 1 d D U P A 2
Cl1A Cl 0.6369(9) 0.5358(13) 0.2468(6) 0.092(4) Uani 0.566(12) 1 d D U P A 2
O1A O 0.4245(17) 0.538(3) 0.1320(10) 0.099(3) Uani 0.566(12) 1 d D U P A 2
O2A O 0.3038(18) 0.555(5) 0.1724(9) 0.093(3) Uani 0.566(12) 1 d D U P A 2
O3A O 0.348(3) 0.787(2) 0.0491(14) 0.129(6) Uani 0.566(12) 1 d D U P A 2
O4A O 0.368(2) 0.658(2) 0.0165(11) 0.119(4) Uani 0.566(12) 1 d D U P A 2
N1A N 0.296(3) 0.670(2) 0.0878(11) 0.113(4) Uani 0.566(12) 1 d D U P A 2
H1A H 0.274751 0.706540 0.108338 0.135 Uiso 0.566(12) 1 calc R U P A 2
C1A C 0.3404(17) 0.541(3) 0.1348(10) 0.103(3) Uani 0.566(12) 1 d D U P A 2
C2A C 0.284(2) 0.575(2) 0.0956(11) 0.107(3) Uani 0.566(12) 1 d D U P A 2
H2A H 0.220470 0.563762 0.102590 0.128 Uiso 0.566(12) 1 calc R U P A 2
C3A C 0.309(4) 0.525(3) 0.0521(12) 0.108(5) Uani 0.566(12) 1 d D U P A 2
H3AA H 0.277038 0.551447 0.026550 0.163 Uiso 0.566(12) 1 calc R U P A 2
H3AB H 0.292029 0.463235 0.055122 0.163 Uiso 0.566(12) 1 calc R U P A 2
H3AC H 0.372943 0.529685 0.046926 0.163 Uiso 0.566(12) 1 calc R U P A 2
C4A C 0.3383(16) 0.708(2) 0.0506(10) 0.119(4) Uani 0.566(12) 1 d D U P A 2
C5A C 0.4226(19) 0.708(3) -0.0134(10) 0.126(4) Uani 0.566(12) 1 d D U P A 2
H5AA H 0.394088 0.765512 -0.018834 0.151 Uiso 0.566(12) 1 calc R U P A 2
H5AB H 0.425634 0.676402 -0.042651 0.151 Uiso 0.566(12) 1 calc R U P A 2
C6A C 0.5154(17) 0.723(2) 0.0033(7) 0.129(4) Uani 0.566(12) 1 d D U P A 2
C7A C 0.550(2) 0.809(2) 0.0042(14) 0.131(4) Uani 0.566(12) 1 d D U P A 2
H7A H 0.514554 0.857023 -0.005766 0.157 Uiso 0.566(12) 1 calc R U P A 2
C8A C 0.636(2) 0.824(3) 0.0196(16) 0.131(5) Uani 0.566(12) 1 d D U P A 2
H8A H 0.659011 0.881688 0.020136 0.157 Uiso 0.566(12) 1 calc R U P A 2
C9A C 0.688(2) 0.753(3) 0.0342(13) 0.132(5) Uani 0.566(12) 1 d D U P A 2
H9A H 0.746647 0.763186 0.044745 0.159 Uiso 0.566(12) 1 calc R U P A 2
C10A C 0.654(2) 0.667(3) 0.0333(16) 0.132(5) Uani 0.566(12) 1 d D U P A 2
H10A H 0.688798 0.619139 0.043302 0.159 Uiso 0.566(12) 1 calc R U P A 2
C11A C 0.568(2) 0.653(2) 0.0179(14) 0.130(5) Uani 0.566(12) 1 d D U P A 2
H11A H 0.544303 0.594443 0.017261 0.155 Uiso 0.566(12) 1 calc R U P A 2
C43A C 0.602(2) 0.432(3) 0.1447(18) 0.105(4) Uani 0.566(12) 1 d D U P A 2
H43C H 0.626455 0.390742 0.167140 0.125 Uiso 0.566(12) 1 calc R U P A 2
H43D H 0.552603 0.400718 0.129617 0.125 Uiso 0.566(12) 1 calc R U P A 2
C44A C 0.674(3) 0.442(4) 0.1085(14) 0.111(5) Uani 0.566(12) 1 d D U P A 2
H44C H 0.697116 0.502922 0.108069 0.133 Uiso 0.566(12) 1 calc R U P A 2
H44D H 0.649585 0.428064 0.078407 0.133 Uiso 0.566(12) 1 calc R U P A 2
C45A C 0.750(3) 0.377(4) 0.1196(16) 0.110(5) Uani 0.566(12) 1 d D U P A 2
H45C H 0.808298 0.403823 0.111451 0.132 Uiso 0.566(12) 1 calc R U P A 2
H45D H 0.743114 0.321981 0.102315 0.132 Uiso 0.566(12) 1 calc R U P A 2
C46A C 0.748(4) 0.358(4) 0.1708(16) 0.115(7) Uani 0.566(12) 1 d D U P A 2
H46D H 0.793709 0.391997 0.186099 0.172 Uiso 0.566(12) 1 calc R U P A 2
H46E H 0.757850 0.294757 0.175856 0.172 Uiso 0.566(12) 1 calc R U P A 2
H46F H 0.689203 0.374112 0.182775 0.172 Uiso 0.566(12) 1 calc R U P A 2
Sn4A Sn -0.0545(8) 0.4509(7) 0.3057(4) 0.094(2) Uani 0.595(13) 1 d D U P C -2
Cl2A Cl -0.1419(13) 0.439(2) 0.2377(7) 0.100(5) Uani 0.595(13) 1 d D U P C -2
O9A O 0.1810(18) 0.425(5) 0.3234(10) 0.094(3) Uani 0.595(13) 1 d D U P C -2
O10A O 0.0535(17) 0.445(3) 0.3610(10) 0.099(3) Uani 0.595(13) 1 d D U P C -2
O11A O 0.170(3) 0.590(2) 0.4088(13) 0.115(5) Uani 0.595(13) 1 d D U P C -2
O12A O 0.134(2) 0.577(2) 0.4797(10) 0.118(4) Uani 0.595(13) 1 d D U P C -2
N3A N 0.143(3) 0.447(2) 0.4397(12) 0.109(3) Uani 0.595(13) 1 d D U P C -2
H3AD H 0.116473 0.413470 0.459991 0.131 Uiso 0.595(13) 1 calc R U P C -2
C22A C 0.1349(18) 0.430(2) 0.3580(11) 0.103(3) Uani 0.595(13) 1 d D U P C -2
C23A C 0.189(3) 0.418(3) 0.3987(13) 0.104(3) Uani 0.595(13) 1 d D U P C -2
H23A H 0.250580 0.441517 0.395923 0.124 Uiso 0.595(13) 1 calc R U P C -2
C24A C 0.185(4) 0.312(3) 0.4088(17) 0.107(6) Uani 0.595(13) 1 d D U P C -2
H24D H 0.123177 0.292657 0.411172 0.161 Uiso 0.595(13) 1 calc R U P C -2
H24E H 0.215986 0.299019 0.437232 0.161 Uiso 0.595(13) 1 calc R U P C -2
H24F H 0.214270 0.279700 0.384207 0.161 Uiso 0.595(13) 1 calc R U P C -2
C25A C 0.1506(15) 0.540(2) 0.4392(11) 0.112(4) Uani 0.595(13) 1 d D U P C -2
C26A C 0.1021(19) 0.665(2) 0.4739(14) 0.121(4) Uani 0.595(13) 1 d D U P C -2
H26C H 0.115871 0.685496 0.443076 0.145 Uiso 0.595(13) 1 calc R U P C -2
H26D H 0.132230 0.704401 0.495621 0.145 Uiso 0.595(13) 1 calc R U P C -2
C27A C 0.0024(17) 0.6676(18) 0.4817(8) 0.123(4) Uani 0.595(13) 1 d D U P C -2
C28A C -0.046(2) 0.5889(18) 0.4806(12) 0.124(4) Uani 0.595(13) 1 d D U P C -2
H28A H -0.017358 0.534394 0.475038 0.148 Uiso 0.595(13) 1 calc R U P C -2
C29A C -0.138(2) 0.591(2) 0.4877(14) 0.126(5) Uani 0.595(13) 1 d D U P C -2
H29A H -0.171440 0.538237 0.486981 0.151 Uiso 0.595(13) 1 calc R U P C -2
C30A C -0.1807(18) 0.671(3) 0.4958(12) 0.126(5) Uani 0.595(13) 1 d D U P C -2
H30A H -0.243065 0.672324 0.500528 0.151 Uiso 0.595(13) 1 calc R U P C -2
C31A C -0.132(2) 0.749(2) 0.4969(14) 0.126(4) Uani 0.595(13) 1 d D U P C -2
H31A H -0.161115 0.803990 0.502444 0.152 Uiso 0.595(13) 1 calc R U P C -2
C32A C -0.040(2) 0.7470(18) 0.4898(13) 0.125(4) Uani 0.595(13) 1 d D U P C -2
H32A H -0.006847 0.800114 0.490489 0.150 Uiso 0.595(13) 1 calc R U P C -2
C55A C -0.121(2) 0.561(3) 0.3381(18) 0.101(4) Uani 0.595(13) 1 d D U P C -2
H55C H -0.083919 0.583982 0.363026 0.121 Uiso 0.595(13) 1 calc R U P C -2
H55D H -0.131348 0.608618 0.316108 0.121 Uiso 0.595(13) 1 calc R U P C -2
C56A C -0.209(2) 0.525(3) 0.3562(17) 0.102(4) Uani 0.595(13) 1 d D U P C -2
H56C H -0.243149 0.497743 0.331146 0.123 Uiso 0.595(13) 1 calc R U P C -2
H56D H -0.197223 0.478253 0.378849 0.123 Uiso 0.595(13) 1 calc R U P C -2
C57A C -0.264(3) 0.598(3) 0.3776(17) 0.106(5) Uani 0.595(13) 1 d D U P C -2
H57C H -0.310847 0.617454 0.356529 0.127 Uiso 0.595(13) 1 calc R U P C -2
H57D H -0.225030 0.649481 0.384096 0.127 Uiso 0.595(13) 1 calc R U P C -2
C58A C -0.306(4) 0.564(4) 0.4217(15) 0.113(8) Uani 0.595(13) 1 d D U P C -2
H58D H -0.360110 0.596670 0.428024 0.169 Uiso 0.595(13) 1 calc R U P C -2
H58E H -0.263554 0.571733 0.446573 0.169 Uiso 0.595(13) 1 calc R U P C -2
H58F H -0.319549 0.501022 0.418400 0.169 Uiso 0.595(13) 1 calc R U P C -2
C47A C 0.399(5) 0.560(3) 0.3097(14) 0.084(5) Uani 0.39(4) 1 d D U P A 2
H47C H 0.355611 0.537024 0.331975 0.101 Uiso 0.39(4) 1 calc R U P A 2
H47D H 0.451818 0.521029 0.310394 0.101 Uiso 0.39(4) 1 calc R U P A 2
C48A C 0.426(5) 0.655(4) 0.3226(12) 0.088(6) Uani 0.39(4) 1 d D U P A 2
H48C H 0.483835 0.668992 0.308418 0.106 Uiso 0.39(4) 1 calc R U P A 2
H48D H 0.381290 0.696610 0.311086 0.106 Uiso 0.39(4) 1 calc R U P A 2
C49A C 0.434(5) 0.664(4) 0.3742(12) 0.089(6) Uani 0.39(4) 1 d D U P A 2
H49C H 0.475008 0.619156 0.386191 0.107 Uiso 0.39(4) 1 calc R U P A 2
H49D H 0.375163 0.655671 0.388306 0.107 Uiso 0.39(4) 1 calc R U P A 2
C50A C 0.469560 0.758(4) 0.3859(18) 0.099(8) Uani 0.39(4) 1 d D U P A 2
H50D H 0.482240 0.789793 0.357998 0.148 Uiso 0.39(4) 1 calc R U P A 2
H50E H 0.524104 0.752109 0.403679 0.148 Uiso 0.39(4) 1 calc R U P A 2
H50F H 0.424791 0.789586 0.403377 0.148 Uiso 0.39(4) 1 calc R U P A 2
C52A C 0.089(5) 0.313(2) 0.172(2) 0.116(8) Uani 0.51(5) 1 d D U P B -2
H52C H 0.077317 0.274015 0.197690 0.139 Uiso 0.51(5) 1 calc R U P B -2
H52D H 0.144270 0.292837 0.156892 0.139 Uiso 0.51(5) 1 calc R U P B -2
C53A C 0.011(4) 0.306(5) 0.1380(17) 0.120(9) Uani 0.51(5) 1 d D U P B -2
H53C H -0.035216 0.349924 0.145769 0.144 Uiso 0.51(5) 1 calc R U P B -2
H53D H -0.015118 0.246784 0.139232 0.144 Uiso 0.51(5) 1 calc R U P B -2
C54A C 0.048(6) 0.325(6) 0.0903(17) 0.134(12) Uani 0.51(5) 1 d D U P B -2
H54D H 0.064660 0.387221 0.089119 0.202 Uiso 0.51(5) 1 d R U P B -2
H54E H 0.000220 0.313871 0.068329 0.202 Uiso 0.51(5) 1 d R U P B -2
H54F H 0.099070 0.288131 0.083099 0.202 Uiso 0.51(5) 1 d R U P B -2

loop_
_atom_site_aniso_label
_atom_site_aniso_U_11
_atom_site_aniso_U_22
_atom_site_aniso_U_33
_atom_site_aniso_U_23
_atom_site_aniso_U_13
_atom_site_aniso_U_12
Sn2 0.0509(7) 0.0607(8) 0.1063(12) -0.0004(8) -0.0034(8) -0.0055(6)
C47 0.071(9) 0.076(9) 0.103(9) 0.001(8) -0.026(8) -0.002(8)
C48 0.077(10) 0.083(10) 0.107(10) -0.001(9) -0.025(9) 0.000(9)
C49 0.077(10) 0.084(10) 0.109(10) 0.001(9) -0.024(9) 0.002(9)
C50 0.088(15) 0.092(15) 0.114(15) -0.003(14) -0.029(14) -0.003(14)
Sn3 0.0513(7) 0.0602(8) 0.1191(14) -0.0035(8) 0.0027(9) -0.0060(6)
O5 0.063(6) 0.090(6) 0.147(7) 0.014(6) 0.012(6) -0.003(6)
O6 0.058(4) 0.080(5) 0.131(5) 0.010(5) 0.002(5) -0.002(4)
O7 0.053(7) 0.052(7) 0.120(10) -0.005(8) 0.000(8) -0.004(6)
O8 0.058(5) 0.082(5) 0.135(6) 0.003(5) 0.008(5) 0.001(5)
O13 0.070(6) 0.089(6) 0.146(7) 0.016(6) 0.016(6) -0.002(6)
O14 0.060(5) 0.082(5) 0.132(5) 0.009(5) 0.011(5) -0.003(5)
O15 0.053(7) 0.058(8) 0.135(12) 0.006(9) 0.003(9) 0.008(6)
O16 0.059(5) 0.084(5) 0.138(5) 0.010(5) 0.008(5) 0.001(5)
N2 0.058(8) 0.057(8) 0.089(10) -0.007(8) -0.003(8) -0.004(7)
N4 0.084(11) 0.061(10) 0.134(15) 0.013(11) 0.016(12) -0.009(9)
C12 0.061(8) 0.078(9) 0.134(10) 0.009(9) 0.001(8) -0.012(8)
C13 0.056(8) 0.069(8) 0.121(9) 0.006(8) -0.005(8) -0.008(7)
C14 0.066(8) 0.069(9) 0.107(10) -0.001(8) -0.014(8) -0.010(8)
C15 0.070(10) 0.079(10) 0.110(12) 0.004(10) -0.010(9) -0.014(9)
C16 0.079(11) 0.082(11) 0.119(12) 0.012(11) -0.006(10) -0.024(10)
C17 0.070(10) 0.087(11) 0.129(12) 0.010(10) -0.003(10) -0.018(10)
C18 0.065(9) 0.062(9) 0.093(11) -0.005(9) -0.014(9) -0.005(8)
C19 0.065(9) 0.057(9) 0.106(11) 0.001(9) 0.003(9) 0.002(8)
C20 0.062(8) 0.058(8) 0.126(10) 0.001(8) 0.010(9) 0.000(7)
C21 0.060(9) 0.073(9) 0.133(11) -0.003(9) 0.009(9) -0.003(8)
C33 0.078(9) 0.085(9) 0.139(10) 0.014(9) 0.014(9) -0.012(9)
C34 0.071(9) 0.079(9) 0.134(10) 0.007(9) 0.003(9) -0.018(8)
C35 0.074(10) 0.076(11) 0.137(13) 0.013(11) -0.001(11) -0.010(9)
C36 0.095(12) 0.081(12) 0.143(14) 0.019(11) 0.006(12) -0.012(11)
C37 0.104(13) 0.082(12) 0.144(14) 0.021(12) 0.014(12) -0.016(11)
C38 0.095(12) 0.087(11) 0.143(13) 0.015(11) 0.020(12) -0.014(10)
C39 0.061(14) 0.072(17) 0.12(2) -0.012(15) 0.002(14) -0.013(12)
C40 0.069(10) 0.067(10) 0.152(14) 0.008(10) 0.021(11) 0.002(9)
C41 0.061(8) 0.065(8) 0.154(11) 0.007(9) 0.018(9) -0.002(7)
C42 0.064(9) 0.072(9) 0.150(11) 0.009(10) 0.018(9) -0.002(9)
C51 0.13(2) 0.094(16) 0.097(16) -0.010(13) -0.021(14) -0.032(15)
C52 0.14(2) 0.104(17) 0.106(16) -0.004(14) -0.018(15) -0.027(15)
C53 0.14(2) 0.109(17) 0.109(17) -0.004(15) -0.017(16) -0.025(16)
C54 0.16(3) 0.13(3) 0.12(3) 0.00(2) -0.02(2) -0.02(2)
Sn1 0.066(3) 0.082(3) 0.163(6) 0.014(4) 0.009(4) -0.013(3)
Cl1 0.075(9) 0.083(10) 0.159(15) 0.021(12) -0.011(11) -0.024(8)
O1 0.064(5) 0.093(5) 0.137(5) 0.009(5) 0.004(5) 0.000(5)
O2 0.061(5) 0.089(6) 0.132(6) 0.007(6) 0.000(5) -0.001(5)
O3 0.084(10) 0.116(10) 0.148(10) 0.011(10) 0.001(9) 0.001(10)
O4 0.090(7) 0.122(7) 0.158(7) 0.006(7) 0.002(6) -0.001(7)
N1 0.077(6) 0.108(6) 0.145(7) 0.006(6) 0.002(6) 0.001(6)
C1 0.067(5) 0.097(6) 0.136(6) 0.008(6) 0.004(5) 0.002(5)
C2 0.071(6) 0.100(6) 0.139(6) 0.007(6) 0.002(6) 0.001(6)
C3 0.074(11) 0.103(12) 0.137(12) 0.004(12) 0.002(11) 0.002(11)
C4 0.082(6) 0.113(7) 0.150(7) 0.008(7) 0.001(6) 0.000(6)
C5 0.093(7) 0.125(8) 0.161(8) 0.006(7) 0.001(7) 0.000(7)
C6 0.095(8) 0.129(8) 0.165(8) 0.005(8) 0.002(7) 0.000(8)
C7 0.096(8) 0.128(8) 0.165(9) 0.006(8) 0.001(8) 0.000(8)
C8 0.098(9) 0.130(10) 0.167(10) 0.005(9) 0.002(9) 0.000(9)
C9 0.098(9) 0.131(9) 0.167(10) 0.005(9) 0.001(9) -0.001(9)
C10 0.098(9) 0.131(9) 0.166(10) 0.006(9) 0.002(9) 0.000(9)
C11 0.097(8) 0.129(9) 0.165(9) 0.005(8) 0.001(8) 0.000(8)
C43 0.073(7) 0.101(7) 0.141(8) 0.011(7) 0.006(7) -0.002(7)
C44 0.077(8) 0.106(9) 0.141(9) 0.009(9) 0.005(9) 0.000(8)
C45 0.080(9) 0.106(9) 0.143(9) 0.010(9) 0.006(9) -0.003(8)
C46 0.090(14) 0.115(14) 0.148(15) 0.008(14) 0.006(14) 0.003(14)
Sn4 0.050(3) 0.099(4) 0.142(6) 0.022(4) 0.009(4) 0.011(3)
Cl2 0.054(10) 0.096(10) 0.138(14) 0.036(12) -0.002(11) -0.004(9)
O9 0.065(5) 0.087(6) 0.132(6) 0.005(6) 0.007(5) 0.000(5)
O10 0.068(5) 0.093(5) 0.137(6) 0.007(5) 0.009(5) 0.001(5)
O11 0.081(10) 0.108(10) 0.144(10) 0.004(10) 0.012(10) -0.003(10)
O12 0.090(7) 0.114(7) 0.149(7) 0.004(7) 0.012(7) -0.001(7)
N3 0.078(6) 0.104(6) 0.142(6) 0.005(6) 0.010(6) 0.000(6)
C22 0.072(6) 0.097(6) 0.138(6) 0.006(6) 0.010(6) 0.000(6)
C23 0.074(6) 0.099(6) 0.139(6) 0.005(6) 0.009(6) 0.000(6)
C24 0.074(12) 0.103(12) 0.140(12) 0.005(12) 0.011(12) 0.002(12)
C25 0.082(6) 0.107(6) 0.144(7) 0.005(6) 0.010(6) 0.000(6)
C26 0.090(7) 0.114(7) 0.150(7) 0.004(7) 0.011(7) 0.000(7)
C27 0.095(7) 0.119(7) 0.153(7) 0.004(7) 0.012(7) -0.001(7)
C28 0.097(7) 0.120(8) 0.154(8) 0.003(7) 0.013(7) 0.000(7)
C29 0.098(8) 0.121(8) 0.155(8) 0.004(8) 0.013(8) -0.001(7)
C30 0.098(8) 0.121(8) 0.155(8) 0.004(8) 0.013(8) 0.000(8)
C31 0.098(8) 0.121(8) 0.155(8) 0.004(8) 0.013(8) 0.000(8)
C32 0.095(7) 0.119(7) 0.154(8) 0.004(7) 0.012(7) 0.000(7)
C55 0.064(6) 0.095(7) 0.144(8) 0.016(7) 0.013(7) 0.005(6)
C56 0.066(7) 0.099(8) 0.146(9) 0.017(8) 0.012(8) 0.008(7)
C57 0.068(8) 0.099(9) 0.148(9) 0.018(8) 0.013(8) 0.006(8)
C58 0.074(14) 0.104(14) 0.152(15) 0.016(14) 0.009(14) 0.004(14)
Sn1A 0.0427(17) 0.092(2) 0.113(4) 0.017(3) 0.011(2) 0.0091(16)
Cl1A 0.048(5) 0.099(9) 0.128(10) 0.038(9) -0.001(7) -0.001(5)
O1A 0.065(5) 0.094(5) 0.136(6) 0.009(5) 0.003(5) 0.001(5)
O2A 0.061(5) 0.089(6) 0.130(6) 0.006(6) -0.001(5) 0.000(6)
O3A 0.095(10) 0.126(11) 0.166(11) 0.005(10) -0.006(10) -0.003(10)
O4A 0.085(7) 0.117(7) 0.153(7) 0.005(7) 0.001(6) -0.001(7)
N1A 0.080(6) 0.110(7) 0.148(7) 0.006(7) 0.002(6) 0.000(6)
C1A 0.070(6) 0.101(6) 0.139(6) 0.007(6) 0.002(6) 0.001(6)
C2A 0.074(5) 0.104(6) 0.142(6) 0.007(6) 0.002(5) 0.001(6)
C3A 0.075(9) 0.108(10) 0.143(10) 0.008(9) 0.001(9) 0.000(9)
C4A 0.085(7) 0.117(7) 0.154(8) 0.006(7) 0.001(7) -0.001(7)
C5A 0.092(7) 0.125(8) 0.161(8) 0.006(8) 0.000(7) -0.001(7)
C6A 0.096(8) 0.128(8) 0.165(8) 0.005(8) 0.001(7) -0.001(7)
C7A 0.097(8) 0.130(8) 0.166(8) 0.006(8) 0.002(7) -0.001(7)
C8A 0.097(8) 0.130(9) 0.166(9) 0.005(8) 0.002(8) -0.001(8)
C9A 0.099(9) 0.131(9) 0.167(10) 0.006(9) 0.002(9) 0.000(9)
C10A 0.099(9) 0.132(10) 0.166(10) 0.005(10) 0.002(9) -0.002(9)
C11A 0.096(8) 0.128(8) 0.164(9) 0.005(8) 0.002(8) -0.001(8)
C43A 0.071(7) 0.100(7) 0.142(7) 0.011(7) 0.006(7) -0.001(6)
C44A 0.079(9) 0.107(9) 0.145(9) 0.011(9) 0.007(9) -0.002(8)
C45A 0.079(9) 0.107(9) 0.145(9) 0.009(9) 0.006(9) -0.002(8)
C46A 0.082(12) 0.112(13) 0.150(13) 0.007(13) 0.007(12) -0.005(12)
Sn4A 0.063(3) 0.076(3) 0.143(5) 0.013(3) 0.019(3) -0.006(2)
Cl2A 0.044(6) 0.097(8) 0.158(13) 0.037(11) 0.007(8) -0.018(6)
O9A 0.065(5) 0.086(5) 0.131(6) 0.004(5) 0.007(5) 0.000(5)
O10A 0.068(5) 0.092(5) 0.138(5) 0.008(5) 0.010(5) 0.000(5)
O11A 0.086(9) 0.111(9) 0.147(9) 0.002(9) 0.007(9) 0.002(9)
O12A 0.090(7) 0.114(7) 0.149(7) 0.005(7) 0.013(7) -0.002(6)
N3A 0.080(6) 0.105(6) 0.142(6) 0.005(6) 0.010(6) 0.000(6)
C22A 0.073(6) 0.098(6) 0.138(6) 0.005(6) 0.010(6) -0.001(6)
C23A 0.074(6) 0.099(6) 0.138(6) 0.005(6) 0.009(6) 0.001(6)
C24A 0.078(11) 0.104(11) 0.139(11) 0.004(11) 0.007(11) 0.000(11)
C25A 0.084(6) 0.109(6) 0.145(7) 0.003(6) 0.011(6) 0.000(6)
C26A 0.093(7) 0.117(7) 0.152(7) 0.004(7) 0.011(7) 0.000(7)
C27A 0.097(7) 0.120(7) 0.154(8) 0.004(7) 0.012(7) -0.001(7)
C28A 0.097(7) 0.120(7) 0.154(8) 0.005(7) 0.013(7) -0.001(7)
C29A 0.099(8) 0.122(8) 0.156(9) 0.004(8) 0.014(8) 0.000(8)
C30A 0.099(8) 0.122(8) 0.155(9) 0.004(8) 0.013(8) 0.000(8)
C31A 0.100(8) 0.123(8) 0.156(9) 0.004(8) 0.013(8) 0.000(8)
C32A 0.098(8) 0.122(8) 0.155(8) 0.004(7) 0.013(7) -0.001(7)
C55A 0.063(7) 0.095(7) 0.145(8) 0.016(7) 0.014(7) 0.007(7)
C56A 0.065(7) 0.095(7) 0.146(8) 0.017(7) 0.014(7) 0.007(7)
C57A 0.069(8) 0.101(8) 0.148(9) 0.016(8) 0.010(8) 0.007(8)
C58A 0.073(13) 0.109(14) 0.156(15) 0.018(14) 0.010(13) 0.007(13)
C47A 0.072(10) 0.076(9) 0.104(9) 0.001(9) -0.022(9) 0.000(9)
C48A 0.076(11) 0.081(10) 0.107(10) 0.001(10) -0.026(9) 0.002(10)
C49A 0.077(11) 0.082(10) 0.109(10) 0.001(10) -0.024(10) 0.002(10)
C50A 0.088(16) 0.093(16) 0.115(15) -0.001(15) -0.024(15) 0.002(15)
C52A 0.14(2) 0.104(17) 0.106(16) -0.004(14) -0.018(15) -0.028(15)
C53A 0.14(2) 0.107(17) 0.110(17) -0.003(15) -0.015(16) -0.026(16)
C54A 0.16(3) 0.13(2) 0.12(2) 0.00(2) -0.02(2) -0.02(2)

loop_
_atom_type_symbol
_atom_type_description
_atom_type_scat_dispersion_real
_atom_type_scat_dispersion_imag
_atom_type_scat_source
C C 0.0137 0.0067 'International Tables Vol C Tables 4.2.6.8 and 6.1.1.4'
H H 0.0000 0.0000 'International Tables Vol C Tables 4.2.6.8 and 6.1.1.4'
Cl Cl 0.3281 0.5435 'International Tables Vol C Tables 4.2.6.8 and 6.1.1.4'
N N 0.0241 0.0134 'International Tables Vol C Tables 4.2.6.8 and 6.1.1.4'
O O 0.0389 0.0241 'International Tables Vol C Tables 4.2.6.8 and 6.1.1.4'
Sn Sn 0.1164 4.3256 'International Tables Vol C Tables 4.2.6.8 and 6.1.1.4'

loop_
_geom_angle_atom_site_label_1
_geom_angle_atom_site_label_2
_geom_angle_atom_site_label_3
_geom_angle
_geom_angle_site_symmetry_1
_geom_angle_site_symmetry_3
_geom_angle_publ_flag
C47 Sn2 O6 99.6(10) . . ?
C47 Sn2 O16 97.1(15) . . ?
C47 Sn2 N2 93.1(14) . . ?
O6 Sn2 O16 70.6(7) . . ?
O6 Sn2 N2 77.9(7) . . ?
O7 Sn2 C47 95.5(13) . . ?
O7 Sn2 O6 147.3(7) . . ?
O7 Sn2 O15 66.8(6) . . ?
O7 Sn2 O16 136.0(6) . . ?
O7 Sn2 N2 72.4(6) . . ?
O7 Sn2 O2A 81.7(9) . . ?
O7 Sn2 C47A 107(2) . . ?
O15 Sn2 C47 95.8(11) . . ?
O15 Sn2 O6 139.2(7) . . ?
O15 Sn2 O16 70.1(6) . . ?
O15 Sn2 N2 138.8(6) . . ?
O15 Sn2 O2A 84.3(19) . . ?
O15 Sn2 C47A 99.3(14) . . ?
O16 Sn2 N2 148.1(7) . . ?
O2 Sn2 C47 179(2) . . ?
O2 Sn2 O6 80.3(18) . . ?
O2 Sn2 O7 85.1(11) . . ?
O2 Sn2 O15 84(3) . . ?
O2 Sn2 O16 81.9(16) . . ?
O2 Sn2 N2 88(2) . . ?
O2A Sn2 O6 82.2(14) . . ?
O2A Sn2 O16 85.8(13) . . ?
O2A Sn2 N2 84.9(18) . . ?
C47A Sn2 O6 90(2) . . ?
C47A Sn2 O16 87.5(18) . . ?
C47A Sn2 N2 97.5(13) . . ?
C47A Sn2 O2A 171(2) . . ?
Sn2 C47 H47A 109.5 . . ?
Sn2 C47 H47B 109.5 . . ?
H47A C47 H47B 108.1 . . ?
C48 C47 Sn2 110.8(17) . . ?
C48 C47 H47A 109.5 . . ?
C48 C47 H47B 109.5 . . ?
C47 C48 H48A 109.5 . . ?
C47 C48 H48B 109.5 . . ?
H48A C48 H48B 108.1 . . ?
C49 C48 C47 110.8(17) . . ?
C49 C48 H48A 109.5 . . ?
C49 C48 H48B 109.5 . . ?
C48 C49 H49A 109.7 . . ?
C48 C49 H49B 109.7 . . ?
C48 C49 C50 109.7(18) . . ?
H49A C49 H49B 108.2 . . ?
C50 C49 H49A 109.7 . . ?
C50 C49 H49B 109.7 . . ?
C49 C50 H50A 109.5 . . ?
C49 C50 H50B 109.5 . . ?
C49 C50 H50C 109.5 . . ?
H50A C50 H50B 109.5 . . ?
H50A C50 H50C 109.5 . . ?
H50B C50 H50C 109.5 . . ?
O7 Sn3 O8 71.8(7) . . ?
O7 Sn3 O14 140.3(7) . . ?
O7 Sn3 N4 137.0(7) . . ?
O8 Sn3 O14 69.5(7) . . ?
O8 Sn3 N4 146.4(8) . . ?
O14 Sn3 N4 78.3(8) . . ?
O15 Sn3 O7 66.3(6) . . ?
O15 Sn3 O8 137.2(7) . . ?
O15 Sn3 O14 148.1(7) . . ?
O15 Sn3 N4 71.4(7) . . ?
C51 Sn3 O7 100.5(10) . . ?
C51 Sn3 O8 93.9(13) . . ?
C51 Sn3 O14 90.6(11) . . ?
C51 Sn3 O15 102.2(13) . . ?
C51 Sn3 N4 95.7(12) . . ?
C51 Sn3 O9A 171.1(16) . . ?
O9 Sn3 O7 85(3) . . ?
O9 Sn3 O8 86(2) . . ?
O9 Sn3 O14 84.5(19) . . ?
O9 Sn3 O15 81.2(12) . . ?
O9 Sn3 N4 82(3) . . ?
O9 Sn3 C51 175(3) . . ?
O9A Sn3 O7 86.2(19) . . ?
O9A Sn3 O8 82.6(14) . . ?
O9A Sn3 O14 80.6(14) . . ?
O9A Sn3 O15 85.8(10) . . ?
O9A Sn3 N4 83.1(19) . . ?
C12 O5 Sn1 114.0(17) . . ?
C12 O5 Sn1A 113.9(16) . . ?
Sn2 O6 Sn1A 105.8(8) . . ?
C13 O6 Sn2 129.5(17) . . ?
C13 O6 Sn1 118.5(18) . . ?
C13 O6 Sn1A 108.5(18) . . ?
Sn1 O6 Sn2 104.0(9) . . ?
Sn2 O7 Sn3 113.8(7) . . ?
C20 O7 Sn2 126.2(13) . . ?
C20 O7 Sn3 119.9(13) . . ?
C21 O8 Sn3 114.6(15) . . ?
C21 O8 Sn4 125.8(19) . . ?
C21 O8 Sn4A 126.9(18) . . ?
Sn4 O8 Sn3 107.6(10) . . ?
Sn4A O8 Sn3 111.9(10) . . ?
C33 O13 Sn4 114.3(19) . . ?
C33 O13 Sn4A 116.5(19) . . ?
C34 O14 Sn3 131.7(18) . . ?
C34 O14 Sn4 103.8(19) . . ?
C34 O14 Sn4A 111.4(18) . . ?
Sn4 O14 Sn3 107.2(10) . . ?
Sn4A O14 Sn3 104.2(9) . . ?
Sn3 O15 Sn2 113.0(7) . . ?
C41 O15 Sn2 121.1(14) . . ?
C41 O15 Sn3 125.6(15) . . ?
C42 O16 Sn2 119.9(16) . . ?
C42 O16 Sn1 131.5(18) . . ?
C42 O16 Sn1A 126.4(19) . . ?
Sn1 O16 Sn2 107.9(9) . . ?
Sn1A O16 Sn2 107.9(9) . . ?
C18 N2 Sn2 130.5(19) . . ?
C18 N2 C19 119(2) . . ?
C19 N2 Sn2 110.1(14) . . ?
C39 N4 Sn3 132(2) . . ?
C39 N4 C40 118(3) . . ?
C40 N4 Sn3 109.4(17) . . ?
O5 C12 C13 116(3) . . ?
C17 C12 O5 125(3) . . ?
C17 C12 C13 119(3) . . ?
O6 C13 C12 116(3) . . ?
O6 C13 C14 126(3) . . ?
C14 C13 C12 118(3) . . ?
C13 C14 C18 121(3) . . ?
C15 C14 C13 120(3) . . ?
C15 C14 C18 119(3) . . ?
C14 C15 H15 119.9 . . ?
C16 C15 C14 120(3) . . ?
C16 C15 H15 119.9 . . ?
C15 C16 H16 120.4 . . ?
C15 C16 C17 119(3) . . ?
C17 C16 H16 120.4 . . ?
C12 C17 C16 123(3) . . ?
C12 C17 H17 118.4 . . ?
C16 C17 H17 118.4 . . ?
N2 C18 C14 128(3) . . ?
N2 C18 H18 115.9 . . ?
C14 C18 H18 115.9 . . ?
N2 C19 H19A 110.0 . . ?
N2 C19 H19B 110.0 . . ?
N2 C19 C20 109(2) . . ?
H19A C19 H19B 108.3 . . ?
C20 C19 H19A 110.0 . . ?
C20 C19 H19B 110.0 . . ?
O7 C20 C19 105.4(19) . . ?
O7 C20 H20 109.0 . . ?
C19 C20 H20 109.0 . . ?
C21 C20 O7 107(2) . . ?
C21 C20 C19 117(3) . . ?
C21 C20 H20 109.0 . . ?
O8 C21 H21A 109.4 . . ?
O8 C21 H21B 109.4 . . ?
C20 C21 O8 111(2) . . ?
C20 C21 H21A 109.4 . . ?
C20 C21 H21B 109.4 . . ?
H21A C21 H21B 108.0 . . ?
O13 C33 C34 118(3) . . ?
O13 C33 C38 123(3) . . ?
C34 C33 C38 119(3) . . ?
O14 C34 C35 124(3) . . ?
C33 C34 O14 117(3) . . ?
C33 C34 C35 119(3) . . ?
C34 C35 C39 124(3) . . ?
C36 C35 C34 117(3) . . ?
C36 C35 C39 119(3) . . ?
C35 C36 H36 117.5 . . ?
C35 C36 C37 125(4) . . ?
C37 C36 H36 117.5 . . ?
C36 C37 H37 120.7 . . ?
C38 C37 C36 119(3) . . ?
C38 C37 H37 120.7 . . ?
C33 C38 H38 119.5 . . ?
C37 C38 C33 121(3) . . ?
C37 C38 H38 119.5 . . ?
N4 C39 C35 124(3) . . ?
N4 C39 H39 118.0 . . ?
C35 C39 H39 118.0 . . ?
N4 C40 H40A 108.8 . . ?
N4 C40 H40B 108.8 . . ?
H40A C40 H40B 107.7 . . ?
C41 C40 N4 114(3) . . ?
C41 C40 H40A 108.8 . . ?
C41 C40 H40B 108.8 . . ?
O15 C41 C40 111(2) . . ?
O15 C41 H41 99.7 . . ?
O15 C41 C42 115(2) . . ?
C40 C41 H41 99.7 . . ?
C42 C41 C40 126(3) . . ?
C42 C41 H41 99.7 . . ?
O16 C42 C41 110(3) . . ?
O16 C42 H42A 109.7 . . ?
O16 C42 H42B 109.7 . . ?
C41 C42 H42A 109.7 . . ?
C41 C42 H42B 109.7 . . ?
H42A C42 H42B 108.2 . . ?
Sn3 C51 H51C 106.6 . . ?
Sn3 C51 H51D 106.6 . . ?
Sn3 C51 H51A 108.3 . . ?
Sn3 C51 H51B 108.3 . . ?
H51C C51 H51D 106.6 . . ?
H51A C51 H51B 107.4 . . ?
C52 C51 Sn3 123(2) . . ?
C52 C51 H51C 106.6 . . ?
C52 C51 H51D 106.6 . . ?
C52A C51 Sn3 116(3) . . ?
C52A C51 H51A 108.3 . . ?
C52A C51 H51B 108.3 . . ?
C51 C52 H52A 109.3 . . ?
C51 C52 H52B 109.3 . . ?
C51 C52 C53 111.5(18) . . ?
H52A C52 H52B 108.0 . . ?
C53 C52 H52A 109.3 . . ?
C53 C52 H52B 109.3 . . ?
C52 C53 H53A 110.0 . . ?
C52 C53 H53B 110.0 . . ?
C52 C53 C54 108.4(19) . . ?
H53A C53 H53B 108.4 . . ?
C54 C53 H53A 110.0 . . ?
C54 C53 H53B 110.0 . . ?
C53 C54 H54A 109.5 . . ?
C53 C54 H54B 109.5 . . ?
C53 C54 H54C 109.5 . . ?
H54A C54 H54B 109.5 . . ?
H54A C54 H54C 109.5 . . ?
H54B C54 H54C 109.5 . . ?
O5 Sn1 Cl1 102.3(9) . . ?
O5 Sn1 O1 79.9(13) . . ?
O6 Sn1 O5 74.5(8) . . ?
O6 Sn1 Cl1 95.2(10) . . ?
O6 Sn1 O1 73.1(11) . . ?
O16 Sn1 O5 144.4(9) . . ?
O16 Sn1 O6 77.4(8) . . ?
O16 Sn1 Cl1 101.6(10) . . ?
O16 Sn1 O1 71.2(12) . . ?
O16 Sn1 C43 95.9(15) . . ?
O1 Sn1 Cl1 167.2(9) . . ?
C43 Sn1 O5 105.1(16) . . ?
C43 Sn1 O6 163.6(18) . . ?
C43 Sn1 Cl1 100.9(16) . . ?
C43 Sn1 O1 90.6(16) . . ?
C1 O1 Sn1 137(2) . . ?
C1 O2 Sn2 133(2) . . ?
C4 O4 C5 110.1(18) . . ?
C2 N1 H1 116.7 . . ?
C4 N1 H1 116.7 . . ?
C4 N1 C2 126.7(19) . . ?
O1 C1 O2 122(2) . . ?
O1 C1 C2 125(2) . . ?
O2 C1 C2 113(2) . . ?
N1 C2 C1 114.7(19) . . ?
N1 C2 H2 106.4 . . ?
N1 C2 C3 110.3(16) . . ?
C1 C2 H2 106.4 . . ?
C1 C2 C3 112.0(19) . . ?
C3 C2 H2 106.4 . . ?
C2 C3 H3A 109.5 . . ?
C2 C3 H3B 109.5 . . ?
C2 C3 H3C 109.5 . . ?
H3A C3 H3B 109.5 . . ?
H3A C3 H3C 109.5 . . ?
H3B C3 H3C 109.5 . . ?
O3 C4 O4 119(2) . . ?
O3 C4 N1 120.2(16) . . ?
O4 C4 N1 121.2(19) . . ?
O4 C5 H5A 109.1 . . ?
O4 C5 H5B 109.1 . . ?
O4 C5 C6 112.7(16) . . ?
H5A C5 H5B 107.8 . . ?
C6 C5 H5A 109.1 . . ?
C6 C5 H5B 109.1 . . ?
C7 C6 C5 119.6(9) . . ?
C11 C6 C5 120.4(9) . . ?
C11 C6 C7 119.9(8) . . ?
C6 C7 H7 120.0 . . ?
C8 C7 C6 120.0(9) . . ?
C8 C7 H7 120.0 . . ?
C7 C8 H8 119.9 . . ?
C7 C8 C9 120.1(9) . . ?
C9 C8 H8 119.9 . . ?
C8 C9 H9 120.1 . . ?
C8 C9 C10 119.8(9) . . ?
C10 C9 H9 120.1 . . ?
C9 C10 H10 120.0 . . ?
C11 C10 C9 120.1(9) . . ?
C11 C10 H10 120.0 . . ?
C6 C11 C10 120.1(9) . . ?
C6 C11 H11 120.0 . . ?
C10 C11 H11 120.0 . . ?
Sn1 C43 H43A 105.4 . . ?
Sn1 C43 H43B 105.4 . . ?
H43A C43 H43B 106.0 . . ?
C44 C43 Sn1 128(3) . . ?
C44 C43 H43A 105.4 . . ?
C44 C43 H43B 105.4 . . ?
C43 C44 H44A 109.9 . . ?
C43 C44 H44B 109.9 . . ?
C43 C44 C45 108.8(18) . . ?
H44A C44 H44B 108.3 . . ?
C45 C44 H44A 109.9 . . ?
C45 C44 H44B 109.9 . . ?
C44 C45 H45A 110.0 . . ?
C44 C45 H45B 110.0 . . ?
C44 C45 C46 108.3(18) . . ?
H45A C45 H45B 108.4 . . ?
C46 C45 H45A 110.0 . . ?
C46 C45 H45B 110.0 . . ?
C45 C46 H46A 109.5 . . ?
C45 C46 H46B 109.5 . . ?
C45 C46 H46C 109.5 . . ?
H46A C46 H46B 109.5 . . ?
H46A C46 H46C 109.5 . . ?
H46B C46 H46C 109.5 . . ?
O8 Sn4 O14 71.8(9) . . ?
O8 Sn4 Cl2 87.9(13) . . ?
O8 Sn4 O10 84.4(13) . . ?
O8 Sn4 C55 105.4(16) . . ?
O13 Sn4 O8 151.7(13) . . ?
O13 Sn4 O14 79.9(11) . . ?
O13 Sn4 Cl2 91.3(15) . . ?
O13 Sn4 O10 90.7(16) . . ?
O13 Sn4 C55 102.6(17) . . ?
O14 Sn4 Cl2 89.2(11) . . ?
O14 Sn4 O10 78.8(12) . . ?
O14 Sn4 C55 170.5(16) . . ?
O10 Sn4 Cl2 167.2(10) . . ?
C55 Sn4 Cl2 99.9(15) . . ?
C55 Sn4 O10 92.0(16) . . ?
C22 O9 Sn3 136(3) . . ?
C22 O10 Sn4 130(2) . . ?
C25 O12 C26 109.0(17) . . ?
C23 N3 H3 127.9 . . ?
C25 N3 H3 127.9 . . ?
C25 N3 C23 104(3) . . ?
O9 C22 O10 128(3) . . ?
O9 C22 C23 111(3) . . ?
O10 C22 C23 121(3) . . ?
N3 C23 H23 113.2 . . ?
N3 C23 C24 97(3) . . ?
C22 C23 N3 113(3) . . ?
C22 C23 H23 113.2 . . ?
C22 C23 C24 106(3) . . ?
C24 C23 H23 113.2 . . ?
C23 C24 H24A 109.4 . . ?
C23 C24 H24B 109.5 . . ?
C23 C24 H24C 109.5 . . ?
H24A C24 H24B 109.5 . . ?
H24A C24 H24C 109.5 . . ?
H24B C24 H24C 109.5 . . ?
O11 C25 O12 116(3) . . ?
O11 C25 N3 131(3) . . ?
O12 C25 N3 113.5(18) . . ?
O12 C26 H26A 109.7 . . ?
O12 C26 H26B 109.7 . . ?
O12 C26 C27 109.7(17) . . ?
H26A C26 H26B 108.2 . . ?
C27 C26 H26A 109.7 . . ?
C27 C26 H26B 109.7 . . ?
C28 C27 C26 119.7(9) . . ?
C32 C27 C26 120.2(10) . . ?
C32 C27 C28 120.1(9) . . ?
C27 C28 H28 120.1 . . ?
C29 C28 C27 119.7(9) . . ?
C29 C28 H28 120.1 . . ?
C28 C29 H29 119.9 . . ?
C30 C29 C28 120.1(9) . . ?
C30 C29 H29 119.9 . . ?
C29 C30 H30 120.0 . . ?
C29 C30 C31 120.1(9) . . ?
C31 C30 H30 120.0 . . ?
C30 C31 H31 120.1 . . ?
C30 C31 C32 119.8(9) . . ?
C32 C31 H31 120.1 . . ?
C27 C32 C31 120.2(9) . . ?
C27 C32 H32 119.9 . . ?
C31 C32 H32 119.9 . . ?
Sn4 C55 H55A 110.5 . . ?
Sn4 C55 H55B 110.5 . . ?
H55A C55 H55B 108.7 . . ?
C56 C55 Sn4 106(2) . . ?
C56 C55 H55A 110.5 . . ?
C56 C55 H55B 110.5 . . ?
C55 C56 H56A 109.6 . . ?
C55 C56 H56B 109.6 . . ?
H56A C56 H56B 108.1 . . ?
C57 C56 C55 110.2(19) . . ?
C57 C56 H56A 109.6 . . ?
C57 C56 H56B 109.6 . . ?
C56 C57 H57A 109.9 . . ?
C56 C57 H57B 109.9 . . ?
C56 C57 C58 108.8(19) . . ?
H57A C57 H57B 108.3 . . ?
C58 C57 H57A 109.9 . . ?
C58 C57 H57B 109.9 . . ?
C57 C58 H58A 109.5 . . ?
C57 C58 H58B 109.5 . . ?
C57 C58 H58C 109.5 . . ?
H58A C58 H58B 109.5 . . ?
H58A C58 H58C 109.5 . . ?
H58B C58 H58C 109.5 . . ?
O5 Sn1A O6 76.2(8) . . ?
O5 Sn1A O16 147.9(9) . . ?
O5 Sn1A Cl1A 89.5(8) . . ?
O5 Sn1A O1A 93.2(11) . . ?
O5 Sn1A C43A 107.9(14) . . ?
O6 Sn1A Cl1A 87.3(7) . . ?
O6 Sn1A O1A 80.5(9) . . ?
O16 Sn1A O6 71.7(7) . . ?
O16 Sn1A Cl1A 87.0(7) . . ?
O16 Sn1A O1A 83.7(10) . . ?
O1A Sn1A Cl1A 166.5(7) . . ?
C43A Sn1A O6 170.9(14) . . ?
C43A Sn1A O16 104.1(13) . . ?
C43A Sn1A Cl1A 100.7(16) . . ?
C43A Sn1A O1A 91.1(16) . . ?
C1A O1A Sn1A 136(2) . . ?
C1A O2A Sn2 138(2) . . ?
C4A O4A C5A 112(2) . . ?
C2A N1A H1A 117.3 . . ?
C4A N1A H1A 117.3 . . ?
C4A N1A C2A 125.5(17) . . ?
O1A C1A C2A 121(3) . . ?
O2A C1A O1A 120(3) . . ?
O2A C1A C2A 112(2) . . ?
N1A C2A C1A 113(2) . . ?
N1A C2A H2A 108.5 . . ?
N1A C2A C3A 108.7(17) . . ?
C1A C2A H2A 108.5 . . ?
C1A C2A C3A 110(2) . . ?
C3A C2A H2A 108.5 . . ?
C2A C3A H3AA 109.5 . . ?
C2A C3A H3AB 109.5 . . ?
C2A C3A H3AC 109.5 . . ?
H3AA C3A H3AB 109.5 . . ?
H3AA C3A H3AC 109.5 . . ?
H3AB C3A H3AC 109.5 . . ?
O3A C4A O4A 119(3) . . ?
O3A C4A N1A 119(2) . . ?
O4A C4A N1A 121(2) . . ?
O4A C5A H5AA 108.7 . . ?
O4A C5A H5AB 108.7 . . ?
O4A C5A C6A 114.3(18) . . ?
H5AA C5A H5AB 107.6 . . ?
C6A C5A H5AA 108.7 . . ?
C6A C5A H5AB 108.7 . . ?
C7A C6A C5A 119.7(12) . . ?
C11A C6A C5A 120.6(12) . . ?
C11A C6A C7A 119.8(10) . . ?
C6A C7A H7A 120.0 . . ?
C8A C7A C6A 119.9(10) . . ?
C8A C7A H7A 120.0 . . ?
C7A C8A H8A 119.9 . . ?
C7A C8A C9A 120.3(10) . . ?
C9A C8A H8A 119.9 . . ?
C8A C9A H9A 120.1 . . ?
C8A C9A C10A 119.8(10) . . ?
C10A C9A H9A 120.1 . . ?
C9A C10A H10A 120.0 . . ?
C11A C10A C9A 119.9(10) . . ?
C11A C10A H10A 120.0 . . ?
C6A C11A H11A 119.8 . . ?
C10A C11A C6A 120.3(10) . . ?
C10A C11A H11A 119.8 . . ?
Sn1A C43A H43C 105.3 . . ?
Sn1A C43A H43D 105.3 . . ?
H43C C43A H43D 106.0 . . ?
C44A C43A Sn1A 128(3) . . ?
C44A C43A H43C 105.3 . . ?
C44A C43A H43D 105.3 . . ?
C43A C44A H44C 110.0 . . ?
C43A C44A H44D 110.0 . . ?
C43A C44A C45A 109(2) . . ?
H44C C44A H44D 108.3 . . ?
C45A C44A H44C 110.0 . . ?
C45A C44A H44D 110.0 . . ?
C44A C45A H45C 110.1 . . ?
C44A C45A H45D 110.1 . . ?
C44A C45A C46A 108(2) . . ?
H45C C45A H45D 108.4 . . ?
C46A C45A H45C 110.1 . . ?
C46A C45A H45D 110.1 . . ?
C45A C46A H46D 109.5 . . ?
C45A C46A H46E 109.5 . . ?
C45A C46A H46F 109.5 . . ?
H46D C46A H46E 109.5 . . ?
H46D C46A H46F 109.5 . . ?
H46E C46A H46F 109.5 . . ?
O8 Sn4A O13 145.7(10) . . ?
O8 Sn4A O14 73.8(8) . . ?
O8 Sn4A Cl2A 93.6(9) . . ?
O8 Sn4A O10A 79.4(11) . . ?
O8 Sn4A C55A 100.7(12) . . ?
O13 Sn4A O14 74.4(9) . . ?
O13 Sn4A Cl2A 98.7(10) . . ?
O13 Sn4A O10A 81.6(12) . . ?
O13 Sn4A C55A 108.3(14) . . ?
O14 Sn4A Cl2A 89.9(9) . . ?
O14 Sn4A O10A 77.2(10) . . ?
O10A Sn4A Cl2A 166.6(8) . . ?
C55A Sn4A O14 168.8(14) . . ?
C55A Sn4A Cl2A 100.2(15) . . ?
C55A Sn4A O10A 92.3(15) . . ?
C22A O9A Sn3 133(2) . . ?
C22A O10A Sn4A 130(2) . . ?
C25A O12A C26A 110(2) . . ?
C23A N3A H3AD 127.7 . . ?
C25A N3A H3AD 127.7 . . ?
C25A N3A C23A 105(3) . . ?
O9A C22A O10A 128(3) . . ?
O9A C22A C23A 111(3) . . ?
O10A C22A C23A 120(3) . . ?
N3A C23A C22A 112(3) . . ?
N3A C23A H23A 113.6 . . ?
N3A C23A C24A 97(3) . . ?
C22A C23A H23A 113.6 . . ?
C22A C23A C24A 105(3) . . ?
C24A C23A H23A 113.6 . . ?
C23A C24A H24D 109.5 . . ?
C23A C24A H24E 109.5 . . ?
C23A C24A H24F 109.5 . . ?
H24D C24A H24E 109.5 . . ?
H24D C24A H24F 109.5 . . ?
H24E C24A H24F 109.5 . . ?
O11A C25A O12A 116(3) . . ?
O11A C25A N3A 131(3) . . ?
O12A C25A N3A 113(2) . . ?
O12A C26A H26C 109.7 . . ?
O12A C26A H26D 109.7 . . ?
O12A C26A C27A 109.6(19) . . ?
H26C C26A H26D 108.2 . . ?
C27A C26A H26C 109.7 . . ?
C27A C26A H26D 109.7 . . ?
C28A C27A C26A 119.4(11) . . ?
C32A C27A C26A 120.5(11) . . ?
C32A C27A C28A 120.1(10) . . ?
C27A C28A H28A 120.3 . . ?
C29A C28A C27A 119.4(10) . . ?
C29A C28A H28A 120.3 . . ?
C28A C29A H29A 119.8 . . ?
C30A C29A C28A 120.3(10) . . ?
C30A C29A H29A 119.8 . . ?
C29A C30A H30A 119.9 . . ?
C29A C30A C31A 120.2(10) . . ?
C31A C30A H30A 119.9 . . ?
C30A C31A H31A 120.3 . . ?
C30A C31A C32A 119.5(10) . . ?
C32A C31A H31A 120.3 . . ?
C27A C32A C31A 120.4(10) . . ?
C27A C32A H32A 119.8 . . ?
C31A C32A H32A 119.8 . . ?
Sn4A C55A H55C 110.5 . . ?
Sn4A C55A H55D 110.5 . . ?
H55C C55A H55D 108.7 . . ?
C56A C55A Sn4A 106(2) . . ?
C56A C55A H55C 110.5 . . ?
C56A C55A H55D 110.5 . . ?
C55A C56A H56C 109.5 . . ?
C55A C56A H56D 109.5 . . ?
H56C C56A H56D 108.1 . . ?
C57A C56A C55A 111(2) . . ?
C57A C56A H56C 109.5 . . ?
C57A C56A H56D 109.5 . . ?
C56A C57A H57C 109.9 . . ?
C56A C57A H57D 109.9 . . ?
C56A C57A C58A 109(2) . . ?
H57C C57A H57D 108.3 . . ?
C58A C57A H57C 109.9 . . ?
C58A C57A H57D 109.9 . . ?
C57A C58A H58D 109.5 . . ?
C57A C58A H58E 109.5 . . ?
C57A C58A H58F 109.5 . . ?
H58D C58A H58E 109.5 . . ?
H58D C58A H58F 109.5 . . ?
H58E C58A H58F 109.5 . . ?
Sn2 C47A H47C 109.5 . . ?
Sn2 C47A H47D 109.5 . . ?
H47C C47A H47D 108.1 . . ?
C48A C47A Sn2 110.6(19) . . ?
C48A C47A H47C 109.5 . . ?
C48A C47A H47D 109.5 . . ?
C47A C48A H48C 109.5 . . ?
C47A C48A H48D 109.5 . . ?
H48C C48A H48D 108.0 . . ?
C49A C48A C47A 111(2) . . ?
C49A C48A H48C 109.5 . . ?
C49A C48A H48D 109.5 . . ?
C48A C49A H49C 109.7 . . ?
C48A C49A H49D 109.7 . . ?
C48A C49A C50A 110(2) . . ?
H49C C49A H49D 108.2 . . ?
C50A C49A H49C 109.7 . . ?
C50A C49A H49D 109.7 . . ?
C49A C50A H50D 109.5 . . ?
C49A C50A H50E 109.5 . . ?
C49A C50A H50F 109.5 . . ?
H50D C50A H50E 109.5 . . ?
H50D C50A H50F 109.5 . . ?
H50E C50A H50F 109.5 . . ?
C51 C52A H52C 109.2 . . ?
C51 C52A H52D 109.2 . . ?
C51 C52A C53A 112(2) . . ?
H52C C52A H52D 107.9 . . ?
C53A C52A H52C 109.2 . . ?
C53A C52A H52D 109.2 . . ?
C52A C53A H53C 110.0 . . ?
C52A C53A H53D 110.0 . . ?
C52A C53A C54A 108(2) . . ?
H53C C53A H53D 108.4 . . ?
C54A C53A H53C 110.0 . . ?
C54A C53A H53D 110.0 . . ?
C53A C54A H54D 107.5 . . ?
C53A C54A H54E 108.8 . . ?
C53A C54A H54F 112.1 . . ?
H54D C54A H54E 109.5 . . ?
H54D C54A H54F 109.5 . . ?
H54E C54A H54F 109.5 . . ?

loop_
_geom_bond_atom_site_label_1
_geom_bond_atom_site_label_2
_geom_bond_distance
_geom_bond_site_symmetry_2
_geom_bond_publ_flag
Sn2 C47 2.15(3) . ?
Sn2 O6 2.221(19) . ?
Sn2 O7 2.099(15) . ?
Sn2 O15 2.129(16) . ?
Sn2 O16 2.230(19) . ?
Sn2 N2 2.283(19) . ?
Sn2 O2 2.01(3) . ?
Sn2 O2A 2.18(3) . ?
Sn2 C47A 2.15(3) . ?
C47 H47A 0.9900 . ?
C47 H47B 0.9900 . ?
C47 C48 1.543(14) . ?
C48 H48A 0.9900 . ?
C48 H48B 0.9900 . ?
C48 C49 1.542(14) . ?
C49 H49A 0.9900 . ?
C49 H49B 0.9900 . ?
C49 C50 1.547(14) . ?
C50 H50A 0.9800 . ?
C50 H50B 0.9800 . ?
C50 H50C 0.9800 . ?
Sn3 O7 2.131(15) . ?
Sn3 O8 2.199(19) . ?
Sn3 O14 2.214(19) . ?
Sn3 O15 2.121(16) . ?
Sn3 N4 2.33(2) . ?
Sn3 C51 2.09(3) . ?
Sn3 O9 2.02(4) . ?
Sn3 O9A 2.10(3) . ?
O5 C12 1.37(4) . ?
O5 Sn1 2.23(2) . ?
O5 Sn1A 2.02(2) . ?
O6 C13 1.35(3) . ?
O6 Sn1 2.12(2) . ?
O6 Sn1A 2.23(2) . ?
O7 C20 1.42(3) . ?
O8 C21 1.44(4) . ?
O8 Sn4 2.15(3) . ?
O8 Sn4A 1.99(2) . ?
O13 C33 1.33(4) . ?
O13 Sn4 1.89(3) . ?
O13 Sn4A 2.10(2) . ?
O14 C34 1.37(4) . ?
O14 Sn4 2.14(3) . ?
O14 Sn4A 2.19(2) . ?
O15 C41 1.34(3) . ?
O16 C42 1.39(4) . ?
O16 Sn1 2.00(2) . ?
O16 Sn1A 2.16(2) . ?
N2 C18 1.26(3) . ?
N2 C19 1.50(3) . ?
N4 C39 1.30(4) . ?
N4 C40 1.46(4) . ?
C12 C13 1.44(4) . ?
C12 C17 1.26(4) . ?
C13 C14 1.40(4) . ?
C14 C15 1.36(4) . ?
C14 C18 1.46(4) . ?
C15 H15 0.9500 . ?
C15 C16 1.33(4) . ?
C16 H16 0.9500 . ?
C16 C17 1.42(5) . ?
C17 H17 0.9500 . ?
C18 H18 0.9500 . ?
C19 H19A 0.9900 . ?
C19 H19B 0.9900 . ?
C19 C20 1.54(4) . ?
C20 H20 1.0000 . ?
C20 C21 1.40(4) . ?
C21 H21A 0.9900 . ?
C21 H21B 0.9900 . ?
C33 C34 1.34(4) . ?
C33 C38 1.48(5) . ?
C34 C35 1.44(4) . ?
C35 C36 1.35(4) . ?
C35 C39 1.49(4) . ?
C36 H36 0.9500 . ?
C36 C37 1.37(5) . ?
C37 H37 0.9500 . ?
C37 C38 1.29(5) . ?
C38 H38 0.9500 . ?
C39 H39 0.9500 . ?
C40 H40A 0.9900 . ?
C40 H40B 0.9900 . ?
C40 C41 1.45(4) . ?
C41 H41 1.0000 . ?
C41 C42 1.43(4) . ?
C42 H42A 0.9900 . ?
C42 H42B 0.9900 . ?
C51 H51C 0.9900 . ?
C51 H51D 0.9900 . ?
C51 H51A 0.9900 . ?
C51 H51B 0.9900 . ?
C51 C52 1.540(14) . ?
C51 C52A 1.54(2) . ?
C52 H52A 0.9900 . ?
C52 H52B 0.9900 . ?
C52 C53 1.542(14) . ?
C53 H53A 0.9900 . ?
C53 H53B 0.9900 . ?
C53 C54 1.543(14) . ?
C54 H54A 0.9800 . ?
C54 H54B 0.9800 . ?
C54 H54C 0.9800 . ?
Sn1 Cl1 2.387(17) . ?
Sn1 O1 2.32(3) . ?
Sn1 C43 2.08(4) . ?
O1 C1 1.257(14) . ?
O2 C1 1.258(14) . ?
O3 C4 1.212(14) . ?
O4 C4 1.347(13) . ?
O4 C5 1.430(14) . ?
N1 H1 0.8800 . ?
N1 C2 1.462(14) . ?
N1 C4 1.393(13) . ?
C1 C2 1.507(14) . ?
C2 H2 1.0000 . ?
C2 C3 1.533(14) . ?
C3 H3A 0.9800 . ?
C3 H3B 0.9800 . ?
C3 H3C 0.9800 . ?
C5 H5A 0.9900 . ?
C5 H5B 0.9900 . ?
C5 C6 1.504(14) . ?
C6 C7 1.400(12) . ?
C6 C11 1.393(12) . ?
C7 H7 0.9500 . ?
C7 C8 1.391(13) . ?
C8 H8 0.9500 . ?
C8 C9 1.397(13) . ?
C9 H9 0.9500 . ?
C9 C10 1.397(13) . ?
C10 H10 0.9500 . ?
C10 C11 1.393(13) . ?
C11 H11 0.9500 . ?
C43 H43A 0.9900 . ?
C43 H43B 0.9900 . ?
C43 C44 1.538(14) . ?
C44 H44A 0.9900 . ?
C44 H44B 0.9900 . ?
C44 C45 1.542(14) . ?
C45 H45A 0.9900 . ?
C45 H45B 0.9900 . ?
C45 C46 1.543(14) . ?
C46 H46A 0.9800 . ?
C46 H46B 0.9800 . ?
C46 H46C 0.9800 . ?
Sn4 Cl2 2.416(14) . ?
Sn4 O10 2.31(3) . ?
Sn4 C55 2.17(4) . ?
O9 C22 1.245(14) . ?
O10 C22 1.249(14) . ?
O11 C25 1.216(14) . ?
O12 C25 1.355(14) . ?
O12 C26 1.434(14) . ?
N3 H3 0.8800 . ?
N3 C23 1.466(14) . ?
N3 C25 1.414(14) . ?
C22 C23 1.46(5) . ?
C23 H23 1.0000 . ?
C23 C24 1.64(5) . ?
C24 H24A 0.9800 . ?
C24 H24B 0.9800 . ?
C24 H24C 0.9803 . ?
C26 H26A 0.9900 . ?
C26 H26B 0.9900 . ?
C26 C27 1.517(14) . ?
C27 C28 1.399(12) . ?
C27 C32 1.390(12) . ?
C28 H28 0.9500 . ?
C28 C29 1.396(13) . ?
C29 H29 0.9500 . ?
C29 C30 1.394(13) . ?
C30 H30 0.9500 . ?
C30 C31 1.396(13) . ?
C31 H31 0.9500 . ?
C31 C32 1.398(13) . ?
C32 H32 0.9500 . ?
C55 H55A 0.9900 . ?
C55 H55B 0.9900 . ?
C55 C56 1.538(14) . ?
C56 H56A 0.9900 . ?
C56 H56B 0.9900 . ?
C56 C57 1.532(14) . ?
C57 H57A 0.9900 . ?
C57 H57B 0.9900 . ?
C57 C58 1.543(14) . ?
C58 H58A 0.9800 . ?
C58 H58B 0.9800 . ?
C58 H58C 0.9800 . ?
Sn1A Cl1A 2.396(16) . ?
Sn1A O1A 2.31(3) . ?
Sn1A C43A 2.08(4) . ?
O1A C1A 1.271(18) . ?
O2A C1A 1.261(19) . ?
O3A C4A 1.213(18) . ?
O4A C4A 1.343(18) . ?
O4A C5A 1.419(19) . ?
N1A H1A 0.8800 . ?
N1A C2A 1.474(19) . ?
N1A C4A 1.396(18) . ?
C1A C2A 1.524(19) . ?
C2A H2A 1.0000 . ?
C2A C3A 1.541(19) . ?
C3A H3AA 0.9800 . ?
C3A H3AB 0.9800 . ?
C3A H3AC 0.9800 . ?
C5A H5AA 0.9900 . ?
C5A H5AB 0.9900 . ?
C5A C6A 1.500(18) . ?
C6A C7A 1.404(16) . ?
C6A C11A 1.395(16) . ?
C7A H7A 0.9500 . ?
C7A C8A 1.389(16) . ?
C8A H8A 0.9500 . ?
C8A C9A 1.398(17) . ?
C9A H9A 0.9500 . ?
C9A C10A 1.401(17) . ?
C10A H10A 0.9500 . ?
C10A C11A 1.391(16) . ?
C11A H11A 0.9500 . ?
C43A H43C 0.9900 . ?
C43A H43D 0.9900 . ?
C43A C44A 1.54(2) . ?
C44A H44C 0.9900 . ?
C44A H44D 0.9900 . ?
C44A C45A 1.54(2) . ?
C45A H45C 0.9900 . ?
C45A H45D 0.9900 . ?
C45A C46A 1.547(19) . ?
C46A H46D 0.9800 . ?
C46A H46E 0.9800 . ?
C46A H46F 0.9800 . ?
Sn4A Cl2A 2.418(13) . ?
Sn4A O10A 2.31(2) . ?
Sn4A C55A 2.16(4) . ?
O9A C22A 1.241(18) . ?
O10A C22A 1.249(18) . ?
O11A C25A 1.217(18) . ?
O12A C25A 1.350(18) . ?
O12A C26A 1.430(19) . ?
N3A H3AD 0.8800 . ?
N3A C23A 1.465(19) . ?
N3A C25A 1.416(18) . ?
C22A C23A 1.47(5) . ?
C23A H23A 1.0000 . ?
C23A C24A 1.64(5) . ?
C24A H24D 0.9800 . ?
C24A H24E 0.9800 . ?
C24A H24F 0.9800 . ?
C26A H26C 0.9900 . ?
C26A H26D 0.9900 . ?
C26A C27A 1.521(18) . ?
C27A C28A 1.402(16) . ?
C27A C32A 1.386(16) . ?
C28A H28A 0.9500 . ?
C28A C29A 1.397(16) . ?
C29A H29A 0.9500 . ?
C29A C30A 1.391(17) . ?
C30A H30A 0.9500 . ?
C30A C31A 1.396(17) . ?
C31A H31A 0.9500 . ?
C31A C32A 1.400(16) . ?
C32A H32A 0.9500 . ?
C55A H55C 0.9900 . ?
C55A H55D 0.9900 . ?
C55A C56A 1.54(2) . ?
C56A H56C 0.9900 . ?
C56A H56D 0.9900 . ?
C56A C57A 1.53(2) . ?
C57A H57C 0.9900 . ?
C57A H57D 0.9900 . ?
C57A C58A 1.54(2) . ?
C58A H58D 0.9800 . ?
C58A H58E 0.9800 . ?
C58A H58F 0.9800 . ?
C47A H47C 0.9900 . ?
C47A H47D 0.9900 . ?
C47A C48A 1.54(2) . ?
C48A H48C 0.9900 . ?
C48A H48D 0.9900 . ?
C48A C49A 1.54(2) . ?
C49A H49C 0.9900 . ?
C49A H49D 0.9900 . ?
C49A C50A 1.55(2) . ?
C50A H50D 0.9800 . ?
C50A H50E 0.9800 . ?
C50A H50F 0.9800 . ?
C52A H52C 0.9900 . ?
C52A H52D 0.9900 . ?
C52A C53A 1.54(2) . ?
C53A H53C 0.9900 . ?
C53A H53D 0.9900 . ?
C53A C54A 1.54(2) . ?
C54A H54D 0.9799 . ?
C54A H54E 0.9801 . ?
C54A H54F 0.9800 . ?

loop_
_geom_torsion_atom_site_label_1
_geom_torsion_atom_site_label_2
_geom_torsion_atom_site_label_3
_geom_torsion_atom_site_label_4
_geom_torsion
_geom_torsion_site_symmetry_1
_geom_torsion_site_symmetry_2
_geom_torsion_site_symmetry_3
_geom_torsion_site_symmetry_4
_geom_torsion_publ_flag
Sn2 C47 C48 C49 -176(3) . . . . ?
Sn2 O6 C13 C12 -150(2) . . . . ?
Sn2 O6 C13 C14 30(4) . . . . ?
Sn2 O7 C20 C19 -22(3) . . . . ?
Sn2 O7 C20 C21 -147(2) . . . . ?
Sn2 O15 C41 C40 -174(2) . . . . ?
Sn2 O15 C41 C42 -24(4) . . . . ?
Sn2 O16 C42 C41 -9(4) . . . . ?
Sn2 N2 C18 C14 -10(4) . . . . ?
Sn2 N2 C19 C20 -44(2) . . . . ?
Sn2 O2 C1 O1 -11(6) . . . . ?
Sn2 O2 C1 C2 169(6) . . . . ?
Sn2 O2A C1A O1A -13(9) . . . . ?
Sn2 O2A C1A C2A -164(5) . . . . ?
Sn2 C47A C48A C49A 159(5) . . . . ?
C47 C48 C49 C50 -164(5) . . . . ?
Sn3 O7 C20 C19 160.7(17) . . . . ?
Sn3 O7 C20 C21 35(3) . . . . ?
Sn3 O8 C21 C20 33(3) . . . . ?
Sn3 O14 C34 C33 151(2) . . . . ?
Sn3 O14 C34 C35 -29(5) . . . . ?
Sn3 O15 C41 C40 14(4) . . . . ?
Sn3 O15 C41 C42 164(2) . . . . ?
Sn3 N4 C39 C35 0(5) . . . . ?
Sn3 N4 C40 C41 33(4) . . . . ?
Sn3 C51 C52 C53 177(5) . . . . ?
Sn3 C51 C52A C53A 149(4) . . . . ?
Sn3 O9 C22 O10 -6(8) . . . . ?
Sn3 O9 C22 C23 174(8) . . . . ?
Sn3 O9A C22A O10A -8(5) . . . . ?
Sn3 O9A C22A C23A 172(5) . . . . ?
O5 C12 C13 O6 -1(4) . . . . ?
O5 C12 C13 C14 179(3) . . . . ?
O5 C12 C17 C16 -173(3) . . . . ?
O6 C13 C14 C15 174(3) . . . . ?
O6 C13 C14 C18 -7(4) . . . . ?
O7 C20 C21 O8 -42(3) . . . . ?
O13 C33 C34 O14 -8(5) . . . . ?
O13 C33 C34 C35 172(3) . . . . ?
O13 C33 C38 C37 -175(4) . . . . ?
O14 C34 C35 C36 -179(3) . . . . ?
O14 C34 C35 C39 5(5) . . . . ?
O15 C41 C42 O16 20(5) . . . . ?
N2 C19 C20 O7 41(3) . . . . ?
N2 C19 C20 C21 160(2) . . . . ?
N4 C40 C41 O15 -31(4) . . . . ?
N4 C40 C41 C42 -177(3) . . . . ?
C12 C13 C14 C15 -7(4) . . . . ?
C12 C13 C14 C18 172(3) . . . . ?
C13 C12 C17 C16 6(5) . . . . ?
C13 C14 C15 C16 7(4) . . . . ?
C13 C14 C18 N2 -2(4) . . . . ?
C14 C15 C16 C17 -1(5) . . . . ?
C15 C14 C18 N2 176(3) . . . . ?
C15 C16 C17 C12 -6(5) . . . . ?
C17 C12 C13 O6 180(3) . . . . ?
C17 C12 C13 C14 0(5) . . . . ?
C18 N2 C19 C20 129(3) . . . . ?
C18 C14 C15 C16 -172(3) . . . . ?
C19 N2 C18 C14 179(3) . . . . ?
C19 C20 C21 O8 -160(2) . . . . ?
C33 O13 Sn4 O8 21(4) . . . . ?
C33 O13 Sn4 O14 20(3) . . . . ?
C33 O13 Sn4 Cl2 109(3) . . . . ?
C33 O13 Sn4 O10 -58(3) . . . . ?
C33 O13 Sn4 C55 -150(3) . . . . ?
C33 C34 C35 C36 0(5) . . . . ?
C33 C34 C35 C39 -176(3) . . . . ?
C34 C33 C38 C37 -4(6) . . . . ?
C34 C35 C36 C37 3(6) . . . . ?
C34 C35 C39 N4 10(5) . . . . ?
C35 C36 C37 C38 -7(6) . . . . ?
C36 C35 C39 N4 -166(3) . . . . ?
C36 C37 C38 C33 7(6) . . . . ?
C38 C33 C34 O14 179(3) . . . . ?
C38 C33 C34 C35 0(5) . . . . ?
C39 N4 C40 C41 -143(3) . . . . ?
C39 C35 C36 C37 180(4) . . . . ?
C40 N4 C39 C35 175(3) . . . . ?
C40 C41 C42 O16 165(3) . . . . ?
C51 C52 C53 C54 32(9) . . . . ?
C51 C52A C53A C54A 88(6) . . . . ?
Sn1 O5 C12 C13 7(3) . . . . ?
Sn1 O5 C12 C17 -174(3) . . . . ?
Sn1 O6 C13 C12 -6(3) . . . . ?
Sn1 O6 C13 C14 173(2) . . . . ?
Sn1 O16 C42 C41 -179(2) . . . . ?
Sn1 O1 C1 O2 5(3) . . . . ?
Sn1 O1 C1 C2 -175(3) . . . . ?
Sn1 C43 C44 C45 -176(5) . . . . ?
O1 C1 C2 N1 -48(4) . . . . ?
O1 C1 C2 C3 78(4) . . . . ?
O2 C1 C2 N1 132(4) . . . . ?
O2 C1 C2 C3 -102(4) . . . . ?
O4 C5 C6 C7 8(4) . . . . ?
O4 C5 C6 C11 -172(4) . . . . ?
C2 N1 C4 O3 -20(4) . . . . ?
C2 N1 C4 O4 160(4) . . . . ?
C4 O4 C5 C6 -154(3) . . . . ?
C4 N1 C2 C1 -67(5) . . . . ?
C4 N1 C2 C3 165(4) . . . . ?
C5 O4 C4 O3 70(4) . . . . ?
C5 O4 C4 N1 -110(4) . . . . ?
C5 C6 C7 C8 -180.0(4) . . . . ?
C5 C6 C11 C10 180.0(5) . . . . ?
C6 C7 C8 C9 -0.1(9) . . . . ?
C7 C6 C11 C10 -0.1(9) . . . . ?
C7 C8 C9 C10 0.1(11) . . . . ?
C8 C9 C10 C11 -0.1(12) . . . . ?
C9 C10 C11 C6 0.1(12) . . . . ?
C11 C6 C7 C8 0.0(5) . . . . ?
C43 C44 C45 C46 -155(6) . . . . ?
Sn4 O8 C21 C20 171(2) . . . . ?
Sn4 O13 C33 C34 -14(4) . . . . ?
Sn4 O13 C33 C38 158(3) . . . . ?
Sn4 O14 C34 C33 23(3) . . . . ?
Sn4 O14 C34 C35 -158(3) . . . . ?
Sn4 O10 C22 O9 -1(3) . . . . ?
Sn4 O10 C22 C23 179(3) . . . . ?
Sn4 C55 C56 C57 -179(5) . . . . ?
O9 C22 C23 N3 153(5) . . . . ?
O9 C22 C23 C24 -102(4) . . . . ?
O10 C22 C23 N3 -27(5) . . . . ?
O10 C22 C23 C24 78(4) . . . . ?
O12 C26 C27 C28 144(5) . . . . ?
O12 C26 C27 C32 -36(5) . . . . ?
C23 N3 C25 O11 1(4) . . . . ?
C23 N3 C25 O12 -179(4) . . . . ?
C25 O12 C26 C27 -154(3) . . . . ?
C25 N3 C23 C22 -72(4) . . . . ?
C25 N3 C23 C24 177(4) . . . . ?
C26 O12 C25 O11 144(4) . . . . ?
C26 O12 C25 N3 -36(4) . . . . ?
C26 C27 C28 C29 -179.9(8) . . . . ?
C26 C27 C32 C31 -179.9(11) . . . . ?
C27 C28 C29 C30 -0.2(17) . . . . ?
C28 C27 C32 C31 0.2(17) . . . . ?
C28 C29 C30 C31 0(2) . . . . ?
C29 C30 C31 C32 0(2) . . . . ?
C30 C31 C32 C27 0(2) . . . . ?
C32 C27 C28 C29 -0.1(11) . . . . ?
C55 C56 C57 C58 145(7) . . . . ?
Sn1A O5 C12 C13 25(3) . . . . ?
Sn1A O5 C12 C17 -157(3) . . . . ?
Sn1A O6 C13 C12 -19(3) . . . . ?
Sn1A O6 C13 C14 160(2) . . . . ?
Sn1A O16 C42 C41 -159(2) . . . . ?
Sn1A O1A C1A O2A 11(7) . . . . ?
Sn1A O1A C1A C2A 159(3) . . . . ?
Sn1A C43A C44A C45A 129(4) . . . . ?
O1A C1A C2A N1A -69(4) . . . . ?
O1A C1A C2A C3A 52(4) . . . . ?
O2A C1A C2A N1A 82(4) . . . . ?
O2A C1A C2A C3A -157(4) . . . . ?
O4A C5A C6A C7A -128(3) . . . . ?
O4A C5A C6A C11A 52(3) . . . . ?
C2A N1A C4A O3A -176(4) . . . . ?
C2A N1A C4A O4A 4(4) . . . . ?
C4A O4A C5A C6A 78(3) . . . . ?
C4A N1A C2A C1A 111(3) . . . . ?
C4A N1A C2A C3A -11(4) . . . . ?
C5A O4A C4A O3A 11(3) . . . . ?
C5A O4A C4A N1A -169(3) . . . . ?
C5A C6A C7A C8A -180.0(4) . . . . ?
C5A C6A C11A C10A -180.0(5) . . . . ?
C6A C7A C8A C9A 0.0(9) . . . . ?
C7A C6A C11A C10A 0.1(9) . . . . ?
C7A C8A C9A C10A 0.0(11) . . . . ?
C8A C9A C10A C11A 0.0(12) . . . . ?
C9A C10A C11A C6A -0.1(11) . . . . ?
C11A C6A C7A C8A 0.0(5) . . . . ?
C43A C44A C45A C46A -24(7) . . . . ?
Sn4A O8 C21 C20 -178(2) . . . . ?
Sn4A O13 C33 C34 -5(4) . . . . ?
Sn4A O13 C33 C38 167(3) . . . . ?
Sn4A O14 C34 C33 17(4) . . . . ?
Sn4A O14 C34 C35 -164(3) . . . . ?
Sn4A O10A C22A O9A 8(3) . . . . ?
Sn4A O10A C22A C23A -172(3) . . . . ?
Sn4A C55A C56A C57A -177(3) . . . . ?
O9A C22A C23A N3A 165(4) . . . . ?
O9A C22A C23A C24A -90(3) . . . . ?
O10A C22A C23A N3A -15(4) . . . . ?
O10A C22A C23A C24A 90(3) . . . . ?
O12A C26A C27A C28A -17(3) . . . . ?
O12A C26A C27A C32A 163(3) . . . . ?
C23A N3A C25A O11A 17(3) . . . . ?
C23A N3A C25A O12A -163(3) . . . . ?
C25A O12A C26A C27A 104(2) . . . . ?
C25A N3A C23A C22A -78(3) . . . . ?
C25A N3A C23A C24A 173(3) . . . . ?
C26A O12A C25A O11A 27(3) . . . . ?
C26A O12A C25A N3A -153(3) . . . . ?
C26A C27A C28A C29A -180.0(3) . . . . ?
C26A C27A C32A C31A 180.0(3) . . . . ?
C27A C28A C29A C30A 0.0(5) . . . . ?
C28A C27A C32A C31A 0.0(4) . . . . ?
C28A C29A C30A C31A -0.1(6) . . . . ?
C29A C30A C31A C32A 0.1(5) . . . . ?
C30A C31A C32A C27A 0.0(5) . . . . ?
C32A C27A C28A C29A 0.0(3) . . . . ?
C55A C56A C57A C58A -138(5) . . . . ?
C47A C48A C49A C50A 175(6) . . . . ?

loop_
_twin_individual_id
_twin_individual_mass_fraction_refined
1 0.84266
2 0.15734
